data_4127508
loop_
_publ_author_name
'Nakajima, Takayuki'
'Kamiryo, Yoshia'
'Kishimoto, Masayo'
'Imai, Kaho'
'Nakamae, Kanako'
'Ura, Yasuyuki'
'Tanase, Tomoaki'

_publ_section_title
;
 Synergistic Cu<sub>2</sub> Catalysts for Formic Acid Dehydrogenation.
;
_journal_issue 22
_journal_name_full 'Journal of the American Chemical Society'
_journal_page_first 8732
_journal_page_last 8736
_journal_paper_doi 10.1021/jacs.9b03532
_journal_volume 141
_journal_year 2019
_chemical_formula_moiety 'C162 H182 Cu6 F24 N8 P16'
_chemical_formula_sum 'C162 H182 Cu6 F24 N8 P16'
_chemical_formula_weight 3574.09
_space_group_crystal_system triclinic
_space_group_IT_number 2
_space_group_name_Hall '-P 1'
_space_group_name_H-M_alt 'P -1'
_symmetry_space_group_name_Hall '-P 1'
_symmetry_space_group_name_H-M 'P -1'
_atom_sites_solution_hydrogens geom
_atom_sites_solution_primary direct
_atom_sites_solution_secondary difmap
_cell_angle_alpha 70.240(3)
_cell_angle_beta 69.104(3)
_cell_angle_gamma 86.578(4)
_cell_formula_units_Z 2
_cell_length_a 20.16520(10)
_cell_length_b 22.4654(2)
_cell_length_c 24.37710(10)
_cell_measurement_reflns_used 23726
_cell_measurement_temperature 153
_cell_measurement_theta_max 27.50
_cell_measurement_theta_min 3.00
_cell_volume 9686.2(3)
_computing_cell_refinement 'CrystalClear-SM Expert 2.0 r16'
_computing_data_collection 'CrystalClear-SM Expert 2.0 r16 (Rigaku, 2014)'
_computing_data_reduction 'CrystalClear-SM Expert 2.0 r16'
_computing_molecular_graphics 'CrystalStructure 4.2.5'
_computing_publication_material 'CrystalStructure 4.2.5 (Rigaku, 2017)'
_computing_structure_refinement 'SHELXL Version 2014/7 (Sheldrick, 2008)'
_computing_structure_solution 'SIR92 (Altomare, et al., 1994)'
_diffrn_ambient_temperature 153
_diffrn_detector_area_resol_mean 7.111
_diffrn_measured_fraction_theta_full 0.987
_diffrn_measured_fraction_theta_max 0.977
_diffrn_measurement_device_type 'Rigaku Saturn724'
_diffrn_measurement_method \w
_diffrn_radiation_type 'Mo K\a'
_diffrn_radiation_wavelength 0.71075
_diffrn_reflns_av_R_equivalents 0.0176
_diffrn_reflns_Laue_measured_fraction_full 0.987
_diffrn_reflns_Laue_measured_fraction_max 0.977
_diffrn_reflns_limit_h_max 26
_diffrn_reflns_limit_h_min -26
_diffrn_reflns_limit_k_max 29
_diffrn_reflns_limit_k_min -29
_diffrn_reflns_limit_l_max 31
_diffrn_reflns_limit_l_min -29
_diffrn_reflns_number 94636
_diffrn_reflns_point_group_measured_fraction_full 0.987
_diffrn_reflns_point_group_measured_fraction_max 0.977
_diffrn_reflns_theta_full 25.242
_diffrn_reflns_theta_max 27.490
_diffrn_reflns_theta_min 3.042
_diffrn_standards_number 0
_exptl_absorpt_coefficient_mu 0.847
_exptl_absorpt_correction_T_max 0.844
_exptl_absorpt_correction_T_min 0.755
_exptl_absorpt_correction_type multi-scan
_exptl_absorpt_process_details 'REQAB (Rigaku, 1998)'
_exptl_crystal_colour colorless
_exptl_crystal_density_diffrn 1.225
_exptl_crystal_density_method 'not measured'
_exptl_crystal_description prism
_exptl_crystal_F_000 3680.00
_exptl_crystal_size_max 0.200
_exptl_crystal_size_mid 0.200
_exptl_crystal_size_min 0.200
_refine_diff_density_max 1.04
_refine_diff_density_min -0.69
_refine_ls_extinction_method none
_refine_ls_goodness_of_fit_ref 1.080
_refine_ls_hydrogen_treatment noref
_refine_ls_number_parameters 1945
_refine_ls_number_reflns 43452
_refine_ls_number_restraints 1
_refine_ls_R_factor_all 0.0561
_refine_ls_R_factor_gt 0.0475
_refine_ls_shift/su_max 0.003
_refine_ls_structure_factor_coef Fsqd
_refine_ls_weighting_details 'w = 1/[\s^2^(Fo^2^)+(0.0752P)^2^+5.3693P] where P=(Fo^2^+2Fc^2^)/3'
_refine_ls_weighting_scheme calc
_refine_ls_wR_factor_gt 0.1278
_refine_ls_wR_factor_ref 0.1387
_reflns_Friedel_coverage 0.000
_reflns_number_gt 36162
_reflns_number_total 43452
_reflns_threshold_expression F^2^>2.0\s(F^2^)
_cod_data_source_file ja9b03532_si_002.cif
_cod_data_source_block 6b
_cod_database_code 4127508

loop_
_space_group_symop_id
_space_group_symop_operation_xyz
1 +X,+Y,+Z
2 -X,-Y,-Z

loop_
_atom_site_label
_atom_site_type_symbol
_atom_site_fract_x
_atom_site_fract_y
_atom_site_fract_z
_atom_site_U_iso_or_equiv
_atom_site_adp_type
_atom_site_occupancy
_atom_site_site_symmetry_order
_atom_site_calc_flag
_atom_site_refinement_flags_posn
_atom_site_refinement_flags_adp
Cu1 Cu 0.60822(2) 0.49483(2) 0.76038(2) 0.03289(7) Uani 1 1 d . .
Cu2 Cu 0.47103(2) 0.45233(2) 0.81019(2) 0.03176(6) Uani 1 1 d . .
Cu3 Cu 0.50989(2) 0.49771(2) 0.68672(2) 0.03145(6) Uani 1 1 d . .
Cu4 Cu 0.88032(2) 0.99709(2) 0.32929(2) 0.03328(7) Uani 1 1 d . .
Cu5 Cu 1.01485(2) 1.04600(2) 0.26539(2) 0.03356(7) Uani 1 1 d . .
Cu6 Cu 0.97242(2) 0.99010(2) 0.20285(2) 0.03384(7) Uani 1 1 d . .
P1 P 0.70109(3) 0.51322(3) 0.66899(3) 0.03606(12) Uani 1 1 d . .
P2 P 0.60110(3) 0.54427(3) 0.59527(3) 0.03432(12) Uani 1 1 d . .
P3 P 0.46641(3) 0.40715(3) 0.68169(3) 0.03197(11) Uani 1 1 d . .
P4 P 0.41653(3) 0.36058(3) 0.82565(3) 0.03506(12) Uani 1 1 d . .
P5 P 0.58861(3) 0.58456(3) 0.78621(3) 0.03234(12) Uani 1 1 d . .
P6 P 0.44989(3) 0.51037(3) 0.87229(2) 0.02980(11) Uani 1 1 d . .
P7 P 0.78608(3) 0.97141(3) 0.31034(3) 0.03283(12) Uani 1 1 d . .
P8 P 0.88417(3) 0.93051(3) 0.20434(3) 0.03419(12) Uani 1 1 d . .
P9 P 0.99997(3) 1.08004(3) 0.11371(3) 0.03293(12) Uani 1 1 d . .
P10 P 1.04830(3) 1.14102(3) 0.18927(3) 0.03411(12) Uani 1 1 d . .
P11 P 0.90833(3) 0.91067(3) 0.39698(3) 0.03501(12) Uani 1 1 d . .
P12 P 1.04324(3) 0.99271(3) 0.34875(2) 0.03235(12) Uani 1 1 d . .
P13 P 0.05539(6) 0.68308(5) 0.99236(5) 0.0802(3) Uani 1 1 d . .
P14 P 1.07314(4) 0.74961(3) 0.50687(4) 0.04917(16) Uani 1 1 d . .
P15 P 0.63036(5) 0.84246(4) 0.23796(4) 0.0620(2) Uani 1 1 d . .
P16 P 0.56520(4) 1.24448(3) 0.10416(4) 0.05032(16) Uani 1 1 d . .
F1 F 0.0696(2) 0.63325(18) 0.9573(2) 0.1588(15) Uani 1 1 d . .
F2 F -0.01506(18) 0.7020(2) 0.9789(2) 0.216(3) Uani 1 1 d . .
F3 F 0.09635(16) 0.73685(13) 0.92925(12) 0.1150(10) Uani 1 1 d . .
F4 F 0.12460(18) 0.66318(18) 1.00458(18) 0.1387(12) Uani 1 1 d . .
F5 F 0.01055(18) 0.63112(18) 1.05484(16) 0.172(2) Uani 1 1 d . .
F6 F 0.0460(3) 0.7330(2) 1.02514(18) 0.215(3) Uani 1 1 d . .
F7 F 1.08001(12) 0.67929(8) 0.50426(11) 0.0765(6) Uani 1 1 d . .
F8 F 0.99772(13) 0.72967(10) 0.56027(12) 0.0922(7) Uani 1 1 d . .
F9 F 1.03903(16) 0.76868(11) 0.45555(13) 0.0966(8) Uani 1 1 d . .
F10 F 1.15073(12) 0.76994(11) 0.45691(12) 0.0917(7) Uani 1 1 d . .
F11 F 1.10744(14) 0.73108(10) 0.56040(11) 0.0855(7) Uani 1 1 d . .
F12 F 1.06565(10) 0.82014(7) 0.50981(8) 0.0577(4) Uani 1 1 d . .
F13 F 0.67209(12) 0.79420(11) 0.20488(11) 0.0848(6) Uani 1 1 d . .
F14 F 0.59841(14) 0.86829(12) 0.18455(15) 0.1022(8) Uani 1 1 d . .
F15 F 0.69545(11) 0.89406(9) 0.19774(9) 0.0718(5) Uani 1 1 d . .
F16 F 0.66553(15) 0.81483(13) 0.29033(11) 0.1024(9) Uani 1 1 d . .
F17 F 0.56597(12) 0.78982(11) 0.27881(12) 0.0906(7) Uani 1 1 d . .
F18 F 0.58891(15) 0.89023(13) 0.27015(15) 0.1227(11) Uani 1 1 d . .
F19 F 0.59693(13) 1.22238(10) 0.04465(10) 0.0787(6) Uani 1 1 d . .
F20 F 0.48678(10) 1.22374(10) 0.11299(11) 0.0761(6) Uani 1 1 d . .
F21 F 0.55794(10) 1.31395(8) 0.05979(9) 0.0642(5) Uani 1 1 d . .
F22 F 0.64360(10) 1.26573(9) 0.09499(10) 0.0711(5) Uani 1 1 d . .
F23 F 0.57202(10) 1.17569(8) 0.14858(10) 0.0672(5) Uani 1 1 d . .
F24 F 0.53344(12) 1.26783(9) 0.16303(10) 0.0745(5) Uani 1 1 d . .
N1 N 0.63992(12) 0.38277(10) 0.86066(10) 0.0454(5) Uani 1 1 d . .
N2 N 0.39059(12) 0.58424(11) 0.72288(11) 0.0490(5) Uani 1 1 d . .
N3 N 0.85074(12) 1.10723(10) 0.38197(10) 0.0427(5) Uani 1 1 d . .
N4 N 1.11111(14) 0.93206(14) 0.21471(12) 0.0632(7) Uani 1 1 d . .
N5 N 0.3271(3) 0.6466(2) 0.5912(2) 0.1104(14) Uani 1 1 d . .
N6 N 0.5551(3) 1.2159(4) 0.3771(3) 0.171(3) Uani 1 1 d . .
N7 N 0.7689(3) 0.8023(2) 0.7570(2) 0.1118(15) Uani 1 1 d . .
N8 N 0.8279(3) 1.1482(2) -0.0825(3) 0.1180(15) Uani 1 1 d . .
C1 C 0.62662(12) 0.42322(11) 0.82352(11) 0.0377(5) Uani 1 1 d . .
C2 C 0.43468(13) 0.55029(12) 0.71344(11) 0.0401(5) Uani 1 1 d . .
C3 C 0.86227(13) 1.06752(11) 0.36035(11) 0.0390(5) Uani 1 1 d . .
C4 C 1.05786(15) 0.95200(13) 0.21277(11) 0.0450(6) Uani 1 1 d . .
C5 C 0.68498(13) 0.56671(12) 0.59993(11) 0.0399(5) Uani 1 1 d . .
C6 C 0.62681(13) 0.49075(12) 0.54964(11) 0.0404(5) Uani 1 1 d . .
C7 C 0.56287(14) 0.47602(12) 0.53486(11) 0.0414(5) Uani 1 1 d . .
C8 C 0.53862(14) 0.40603(12) 0.55685(11) 0.0421(5) Uani 1 1 d . .
C9 C 0.52301(13) 0.36957(11) 0.62643(11) 0.0386(5) Uani 1 1 d . .
C10 C 0.45169(13) 0.33986(11) 0.75431(11) 0.0373(5) Uani 1 1 d . .
C11 C 0.78253(14) 0.54848(13) 0.66489(12) 0.0494(6) Uani 1 1 d D .
C12 C 0.8160(3) 0.5177(3) 0.7027(3) 0.144(3) Uani 1 1 d . .
C13 C 0.8750(3) 0.5448(3) 0.7048(3) 0.158(3) Uani 1 1 d . .
C14 C 0.9014(2) 0.6006(3) 0.6690(2) 0.1006(15) Uani 1 1 d . .
C15 C 0.8658(5) 0.6351(4) 0.6345(4) 0.220(5) Uani 1 1 d . .
C16 C 0.8055(4) 0.6092(2) 0.6327(4) 0.191(4) Uani 1 1 d D .
C17 C 0.72905(14) 0.44189(13) 0.64979(12) 0.0456(6) Uani 1 1 d . .
C18 C 0.68488(16) 0.38665(13) 0.68227(13) 0.0496(6) Uani 1 1 d . .
C19 C 0.7022(2) 0.33179(16) 0.66754(17) 0.0681(9) Uani 1 1 d . .
C20 C 0.7652(3) 0.3324(2) 0.6204(2) 0.0958(15) Uani 1 1 d . .
C21 C 0.8099(3) 0.3858(3) 0.5884(2) 0.1080(18) Uani 1 1 d . .
C22 C 0.7923(2) 0.4413(2) 0.60240(17) 0.0833(12) Uani 1 1 d . .
C23 C 0.58643(14) 0.61653(11) 0.53845(11) 0.0407(5) Uani 1 1 d . .
C24 C 0.63949(16) 0.64451(13) 0.47995(12) 0.0499(6) Uani 1 1 d . .
C25 C 0.6271(2) 0.69852(14) 0.43717(13) 0.0607(8) Uani 1 1 d . .
C26 C 0.5622(2) 0.72511(13) 0.45192(14) 0.0612(8) Uani 1 1 d . .
C27 C 0.50973(19) 0.69792(14) 0.50961(15) 0.0574(7) Uani 1 1 d . .
C28 C 0.52195(16) 0.64337(13) 0.55290(12) 0.0482(6) Uani 1 1 d . .
C29 C 0.38169(13) 0.41075(12) 0.66980(11) 0.0389(5) Uani 1 1 d . .
C30 C 0.35722(15) 0.46973(13) 0.64590(13) 0.0470(6) Uani 1 1 d . .
C31 C 0.29173(19) 0.47425(17) 0.63881(17) 0.0655(8) Uani 1 1 d . .
C32 C 0.24910(18) 0.4200(2) 0.65650(19) 0.0709(9) Uani 1 1 d . .
C33 C 0.27326(17) 0.36148(18) 0.67949(17) 0.0652(9) Uani 1 1 d . .
C34 C 0.33942(15) 0.35658(14) 0.68571(13) 0.0500(6) Uani 1 1 d . .
C35 C 0.32016(13) 0.35779(12) 0.84770(11) 0.0405(5) Uani 1 1 d . .
C36 C 0.29067(15) 0.40872(14) 0.81512(13) 0.0487(6) Uani 1 1 d . .
C37 C 0.21749(17) 0.41128(17) 0.83184(17) 0.0616(8) Uani 1 1 d . .
C38 C 0.17284(16) 0.36418(18) 0.88234(18) 0.0655(9) Uani 1 1 d . .
C39 C 0.20120(18) 0.31415(19) 0.91558(17) 0.0726(10) Uani 1 1 d . .
C40 C 0.27464(17) 0.30981(14) 0.89822(14) 0.0571(7) Uani 1 1 d . .
C41 C 0.43563(15) 0.29257(13) 0.88263(12) 0.0467(6) Uani 1 1 d . .
C42 C 0.4334(4) 0.23186(18) 0.8815(2) 0.114(2) Uani 1 1 d . .
C43 C 0.4548(5) 0.1828(3) 0.9237(3) 0.172(4) Uani 1 1 d . .
C44 C 0.4763(3) 0.1949(3) 0.9671(2) 0.1152(19) Uani 1 1 d . .
C45 C 0.4748(2) 0.2540(2) 0.97017(17) 0.0783(12) Uani 1 1 d . .
C46 C 0.45518(17) 0.30268(15) 0.92806(14) 0.0588(8) Uani 1 1 d . .
C47 C 0.49364(12) 0.59053(10) 0.82785(10) 0.0329(4) Uani 1 1 d . .
C48 C 0.63016(12) 0.59584(11) 0.83800(11) 0.0361(5) Uani 1 1 d . .
C49 C 0.67465(16) 0.55204(13) 0.85834(16) 0.0545(7) Uani 1 1 d . .
C50 C 0.7012(2) 0.55780(15) 0.90204(19) 0.0736(11) Uani 1 1 d . .
C51 C 0.6852(2) 0.60713(18) 0.92377(15) 0.0698(10) Uani 1 1 d . .
C52 C 0.64222(17) 0.65162(19) 0.90332(17) 0.0677(9) Uani 1 1 d . .
C53 C 0.61449(16) 0.64617(15) 0.86043(15) 0.0551(7) Uani 1 1 d . .
C54 C 0.61450(14) 0.65830(12) 0.71929(12) 0.0443(6) Uani 1 1 d . .
C55 C 0.6743(3) 0.6937(3) 0.7041(3) 0.167(4) Uani 1 1 d . .
C56 C 0.6985(5) 0.7447(4) 0.6488(3) 0.233(6) Uani 1 1 d . .
C57 C 0.6619(3) 0.7630(2) 0.61004(19) 0.1064(18) Uani 1 1 d . .
C58 C 0.60246(18) 0.72784(14) 0.62400(14) 0.0568(7) Uani 1 1 d . .
C59 C 0.57888(15) 0.67564(13) 0.67846(13) 0.0501(6) Uani 1 1 d . .
C60 C 0.48658(12) 0.47778(10) 0.93447(10) 0.0322(4) Uani 1 1 d . .
C61 C 0.48030(12) 0.51528(11) 0.97763(10) 0.0337(4) Uani 1 1 d . .
C62 C 0.35785(12) 0.52370(11) 0.91162(10) 0.0349(5) Uani 1 1 d . .
C63 C 0.33726(13) 0.57632(12) 0.92975(11) 0.0406(5) Uani 1 1 d . .
C64 C 0.26559(14) 0.58466(14) 0.95681(13) 0.0480(6) Uani 1 1 d . .
C65 C 0.21404(14) 0.53983(17) 0.96714(14) 0.0561(7) Uani 1 1 d . .
C66 C 0.23429(14) 0.48687(16) 0.94980(15) 0.0570(7) Uani 1 1 d . .
C67 C 0.30559(13) 0.47893(13) 0.92209(12) 0.0446(6) Uani 1 1 d . .
C68 C 0.66084(18) 0.33341(14) 0.90697(14) 0.0565(7) Uani 1 1 d . .
C69 C 0.7004(2) 0.28630(17) 0.8776(2) 0.0751(10) Uani 1 1 d . .
C70 C 0.7721(3) 0.3138(2) 0.8289(2) 0.0889(13) Uani 1 1 d . .
C71 C 0.8168(2) 0.3426(2) 0.8537(2) 0.0906(12) Uani 1 1 d . .
C72 C 0.7765(2) 0.39137(18) 0.88197(18) 0.0703(9) Uani 1 1 d . .
C73 C 0.70489(19) 0.36341(17) 0.93093(15) 0.0623(8) Uani 1 1 d . .
C74 C 0.33372(16) 0.62722(14) 0.73091(14) 0.0529(6) Uani 1 1 d . .
C75 C 0.3385(2) 0.66013(17) 0.77395(18) 0.0675(9) Uani 1 1 d . .
C76 C 0.2770(2) 0.70290(19) 0.7853(2) 0.0769(11) Uani 1 1 d . .
C77 C 0.2059(2) 0.6666(2) 0.8086(2) 0.0944(14) Uani 1 1 d . .
C78 C 0.2028(2) 0.6323(2) 0.7664(3) 0.0898(13) Uani 1 1 d . .
C79 C 0.26332(17) 0.58866(16) 0.75572(19) 0.0670(9) Uani 1 1 d . .
C80 C 0.80178(13) 0.90961(11) 0.27450(11) 0.0368(5) Uani 1 1 d . .
C81 C 0.85402(13) 0.97376(11) 0.13973(11) 0.0387(5) Uani 1 1 d . .
C82 C 0.91734(13) 0.99013(11) 0.07720(11) 0.0378(5) Uani 1 1 d . .
C83 C 0.92835(13) 1.06068(12) 0.03820(11) 0.0396(5) Uani 1 1 d . .
C84 C 0.93718(13) 1.10469(11) 0.07173(11) 0.0379(5) Uani 1 1 d . .
C85 C 1.00148(13) 1.15125(11) 0.13495(11) 0.0376(5) Uani 1 1 d . .
C86 C 0.70539(14) 0.94387(12) 0.37925(11) 0.0419(5) Uani 1 1 d . .
C87 C 0.67319(18) 0.98767(16) 0.40745(15) 0.0635(8) Uani 1 1 d . .
C88 C 0.6163(2) 0.9695(2) 0.46320(18) 0.0831(12) Uani 1 1 d . .
C89 C 0.5908(2) 0.9069(2) 0.49214(16) 0.0848(13) Uani 1 1 d . .
C90 C 0.6214(2) 0.86307(18) 0.46518(16) 0.0794(12) Uani 1 1 d . .
C91 C 0.67881(18) 0.88087(14) 0.40859(13) 0.0580(7) Uani 1 1 d . .
C92 C 0.75654(13) 1.03696(11) 0.25805(11) 0.0369(5) Uani 1 1 d . .
C93 C 0.79364(13) 1.09597(11) 0.23307(12) 0.0412(5) Uani 1 1 d . .
C94 C 0.77334(16) 1.14691(13) 0.19205(14) 0.0520(6) Uani 1 1 d . .
C95 C 0.71609(19) 1.13911(16) 0.17726(16) 0.0658(8) Uani 1 1 d . .
C96 C 0.67820(19) 1.08071(17) 0.20183(19) 0.0691(9) Uani 1 1 d . .
C97 C 0.69822(16) 1.02919(14) 0.24276(15) 0.0529(7) Uani 1 1 d . .
C98 C 0.90435(15) 0.85566(11) 0.18970(11) 0.0420(5) Uani 1 1 d . .
C99 C 0.85076(16) 0.81327(13) 0.19873(13) 0.0491(6) Uani 1 1 d . .
C100 C 0.8681(2) 0.75940(14) 0.18204(16) 0.0630(8) Uani 1 1 d . .
C101 C 0.9377(2) 0.74817(16) 0.15578(18) 0.0755(10) Uani 1 1 d . .
C102 C 0.9911(2) 0.78925(18) 0.1474(2) 0.0799(11) Uani 1 1 d . .
C103 C 0.97494(17) 0.84326(14) 0.16455(16) 0.0577(7) Uani 1 1 d . .
C104 C 1.08525(13) 1.08476(12) 0.05139(10) 0.0387(5) Uani 1 1 d . .
C105 C 1.11280(15) 1.14027(13) -0.00013(12) 0.0481(6) Uani 1 1 d . .
C106 C 1.17808(17) 1.14137(16) -0.04561(13) 0.0576(7) Uani 1 1 d . .
C107 C 1.21700(15) 1.08842(17) -0.04167(13) 0.0573(7) Uani 1 1 d . .
C108 C 1.18970(15) 1.03303(16) 0.00787(13) 0.0535(7) Uani 1 1 d . .
C109 C 1.12414(14) 1.03123(13) 0.05433(11) 0.0437(5) Uani 1 1 d . .
C110 C 1.14031(14) 1.16532(13) 0.13772(11) 0.0435(6) Uani 1 1 d . .
C111 C 1.16245(18) 1.22891(15) 0.10294(13) 0.0609(8) Uani 1 1 d . .
C112 C 1.2331(3) 1.2447(2) 0.06288(17) 0.0881(14) Uani 1 1 d . .
C113 C 1.2796(2) 1.1997(3) 0.05686(19) 0.0947(15) Uani 1 1 d . .
C114 C 1.25833(19) 1.1374(3) 0.0902(2) 0.0900(13) Uani 1 1 d . .
C115 C 1.18784(16) 1.11976(17) 0.13132(15) 0.0628(8) Uani 1 1 d . .
C116 C 1.01874(13) 1.20395(11) 0.22249(12) 0.0413(5) Uani 1 1 d . .
C117 C 0.99030(17) 1.25866(14) 0.19436(15) 0.0540(7) Uani 1 1 d . .
C118 C 0.96827(18) 1.30367(16) 0.2242(2) 0.0668(9) Uani 1 1 d . .
C119 C 0.97474(17) 1.29379(17) 0.28117(19) 0.0673(9) Uani 1 1 d . .
C120 C 1.00269(17) 1.24057(17) 0.30874(15) 0.0594(8) Uani 1 1 d . .
C121 C 1.02419(15) 1.19569(13) 0.27976(13) 0.0489(6) Uani 1 1 d . .
C122 C 1.00457(13) 0.91053(10) 0.38216(10) 0.0360(5) Uani 1 1 d . .
C123 C 1.00714(12) 1.02343(11) 0.41393(10) 0.0338(4) Uani 1 1 d . .
C124 C 1.02319(12) 0.98914(11) 0.47316(10) 0.0332(4) Uani 1 1 d . .
C125 C 0.88664(14) 0.83325(11) 0.39553(12) 0.0428(5) Uani 1 1 d . .
C126 C 0.8299(2) 0.79381(17) 0.44319(16) 0.0704(10) Uani 1 1 d . .
C127 C 0.8092(3) 0.7388(2) 0.4377(2) 0.1002(16) Uani 1 1 d . .
C128 C 0.8455(3) 0.72213(16) 0.3857(2) 0.0810(12) Uani 1 1 d . .
C129 C 0.9010(2) 0.76088(14) 0.33841(16) 0.0632(9) Uani 1 1 d . .
C130 C 0.92170(17) 0.81652(12) 0.34311(14) 0.0518(7) Uani 1 1 d . .
C131 C 0.86717(13) 0.90237(11) 0.47926(11) 0.0396(5) Uani 1 1 d . .
C132 C 0.89168(14) 0.86200(13) 0.52469(12) 0.0468(6) Uani 1 1 d . .
C133 C 0.85850(16) 0.85824(15) 0.58663(12) 0.0559(8) Uani 1 1 d . .
C134 C 0.80193(18) 0.89365(16) 0.60340(13) 0.0616(8) Uani 1 1 d . .
C135 C 0.77627(18) 0.93273(15) 0.55964(14) 0.0632(8) Uani 1 1 d . .
C136 C 0.80907(16) 0.93696(13) 0.49705(12) 0.0512(6) Uani 1 1 d . .
C137 C 1.13760(13) 0.98490(12) 0.33631(11) 0.0386(5) Uani 1 1 d . .
C138 C 1.18482(14) 1.03361(13) 0.28820(13) 0.0499(6) Uani 1 1 d . .
C139 C 1.25766(16) 1.02994(18) 0.27498(16) 0.0660(8) Uani 1 1 d . .
C140 C 1.28334(16) 0.97789(19) 0.30853(16) 0.0651(8) Uani 1 1 d . .
C141 C 1.23693(17) 0.92976(17) 0.35602(15) 0.0619(8) Uani 1 1 d . .
C142 C 1.16414(15) 0.93310(14) 0.37004(13) 0.0522(6) Uani 1 1 d . .
C143 C 0.83450(15) 1.15534(13) 0.41128(13) 0.0476(6) Uani 1 1 d . .
C144 C 0.79608(18) 1.20682(14) 0.37777(15) 0.0593(7) Uani 1 1 d . .
C145 C 0.7223(2) 1.18389(18) 0.38788(18) 0.0720(9) Uani 1 1 d . .
C146 C 0.6782(2) 1.1541(2) 0.4575(2) 0.0772(10) Uani 1 1 d . .
C147 C 0.71618(18) 1.10092(16) 0.49020(15) 0.0622(8) Uani 1 1 d . .
C148 C 0.78977(18) 1.12388(15) 0.48056(14) 0.0559(7) Uani 1 1 d . .
C149 C 1.1810(2) 0.9097(3) 0.2145(2) 0.0979(15) Uani 1 1 d . .
C150 C 1.2384(2) 0.9399(2) 0.1535(2) 0.0906(13) Uani 1 1 d . .
C151 C 1.3099(3) 0.9173(5) 0.1539(4) 0.157(3) Uani 1 1 d . .
C152 C 1.3063(4) 0.8495(5) 0.1736(5) 0.180(4) Uani 1 1 d . .
C153 C 1.2505(4) 0.8184(3) 0.2426(4) 0.150(3) Uani 1 1 d . .
C154 C 1.1774(3) 0.8433(3) 0.2395(3) 0.145(3) Uani 1 1 d . .
C155 C 0.3008(3) 0.6554(2) 0.5582(2) 0.0922(14) Uani 1 1 d . .
C156 C 0.2703(5) 0.6683(5) 0.5105(5) 0.207(5) Uani 1 1 d . .
C157 C 0.5627(3) 1.1827(5) 0.3458(3) 0.141(3) Uani 1 1 d . .
C158 C 0.5678(7) 1.1578(6) 0.3044(5) 0.274(8) Uani 1 1 d . .
C159 C 0.7925(2) 0.7555(2) 0.76973(17) 0.0802(12) Uani 1 1 d . .
C160 C 0.8227(2) 0.6944(2) 0.7865(2) 0.0995(15) Uani 1 1 d . .
C161 C 0.8069(3) 1.1628(2) -0.0387(2) 0.0858(12) Uani 1 1 d . .
C162 C 0.7839(3) 1.1823(3) 0.0141(2) 0.126(2) Uani 1 1 d . .
H5A H 0.7249 0.5665 0.5620 0.045 Uiso 1 1 d . U
H5B H 0.6832 0.6106 0.6011 0.045 Uiso 1 1 d . U
H6A H 0.6672 0.5107 0.5104 0.047 Uiso 1 1 d . U
H6B H 0.6419 0.4508 0.5738 0.047 Uiso 1 1 d . U
H7A H 0.5223 0.4986 0.5538 0.047 Uiso 1 1 d . U
H7B H 0.5750 0.4937 0.4890 0.047 Uiso 1 1 d . U
H8A H 0.5759 0.3850 0.5322 0.048 Uiso 1 1 d . U
H8B H 0.4951 0.4030 0.5479 0.048 Uiso 1 1 d . U
H9A H 0.5689 0.3624 0.6332 0.045 Uiso 1 1 d . U
H9B H 0.5001 0.3274 0.6370 0.045 Uiso 1 1 d . U
H10A H 0.4185 0.3077 0.7569 0.044 Uiso 1 1 d . U
H10B H 0.4976 0.3206 0.7524 0.044 Uiso 1 1 d . U
H2 H 0.9474 1.0321 0.2495 0.053 Uiso 1 1 d . U
H12 H 0.7994 0.4752 0.7294 0.169 Uiso 1 1 d . U
H12A H 1.0128 0.8888 0.4217 0.041 Uiso 1 1 d . U
H12B H 1.0280 0.8876 0.3528 0.041 Uiso 1 1 d . U
H12C H 1.0254 1.0683 0.3984 0.039 Uiso 1 1 d . U
H12D H 0.9550 1.0231 0.4254 0.039 Uiso 1 1 d . U
H12E H 1.0146 0.9430 0.4850 0.039 Uiso 1 1 d . U
H12F H 1.0738 0.9982 0.4654 0.039 Uiso 1 1 d . U
H13 H 0.8955 0.5217 0.7346 0.186 Uiso 1 1 d . U
H14A H 0.7925 1.2429 0.3933 0.069 Uiso 1 1 d . U
H14B H 0.8243 1.2221 0.3327 0.069 Uiso 1 1 d . U
H14C H 0.7258 1.1522 0.3671 0.082 Uiso 1 1 d . U
H14D H 0.6976 1.2199 0.3693 0.082 Uiso 1 1 d . U
H14E H 0.6694 1.1865 0.4776 0.090 Uiso 1 1 d . U
H14F H 0.6319 1.1362 0.4625 0.090 Uiso 1 1 d . U
H14G H 0.6880 1.0842 0.5357 0.072 Uiso 1 1 d . U
H14H H 0.7201 1.0652 0.4740 0.072 Uiso 1 1 d . U
H14I H 0.8144 1.0875 0.4993 0.064 Uiso 1 1 d . U
H14J H 0.7855 1.1547 0.5025 0.064 Uiso 1 1 d . U
H14 H 0.9451 0.6166 0.6673 0.115 Uiso 1 1 d . U
H15 H 0.8824 0.6773 0.6100 0.265 Uiso 1 1 d . U
H15A H 1.2389 0.9870 0.1424 0.104 Uiso 1 1 d . U
H15B H 1.2272 0.9296 0.1211 0.104 Uiso 1 1 d . U
H15C H 1.3462 0.9371 0.1109 0.185 Uiso 1 1 d . U
H15D H 1.3237 0.9330 0.1823 0.185 Uiso 1 1 d . U
H15E H 1.3548 0.8359 0.1710 0.197 Uiso 1 1 d . U
H15F H 1.2938 0.8368 0.1430 0.197 Uiso 1 1 d . U
H15G H 1.1634 0.8259 0.2113 0.152 Uiso 1 1 d . U
H15H H 1.1401 0.8274 0.2809 0.152 Uiso 1 1 d . U
H15I H 0.2979 0.7048 0.4735 0.233 Uiso 1 1 d . U
H15J H 0.2213 0.6795 0.5264 0.233 Uiso 1 1 d . U
H15K H 0.2720 0.6315 0.4977 0.233 Uiso 1 1 d . U
H15L H 0.6174 1.1684 0.2734 0.316 Uiso 1 1 d . U
H15M H 0.5337 1.1691 0.2875 0.316 Uiso 1 1 d . U
H15N H 0.5652 1.1103 0.3272 0.316 Uiso 1 1 d . U
H16 H 0.7800 0.6348 0.6087 0.226 Uiso 1 1 d . U
H16A H 0.8124 1.2207 0.0050 0.153 Uiso 1 1 d . U
H16B H 0.7899 1.1486 0.0497 0.153 Uiso 1 1 d . U
H16C H 0.7338 1.1914 0.0242 0.153 Uiso 1 1 d . U
H16D H 0.8703 0.7007 0.7871 0.113 Uiso 1 1 d . U
H16E H 0.8265 0.6738 0.7561 0.113 Uiso 1 1 d . U
H16F H 0.7923 0.6670 0.8283 0.113 Uiso 1 1 d . U
H1 H 0.5432 0.4661 0.7386 0.075 Uiso 1 1 d . U
H18 H 0.6419 0.3863 0.7157 0.058 Uiso 1 1 d . U
H19 H 0.6705 0.2949 0.6894 0.080 Uiso 1 1 d . U
H20 H 0.7785 0.2947 0.6109 0.112 Uiso 1 1 d . U
H21 H 0.8528 0.3849 0.5563 0.124 Uiso 1 1 d . U
H22 H 0.8239 0.4780 0.5806 0.096 Uiso 1 1 d . U
H24 H 0.6842 0.6264 0.4693 0.058 Uiso 1 1 d . U
H25 H 0.6635 0.7174 0.3974 0.070 Uiso 1 1 d . U
H26 H 0.5540 0.7618 0.4219 0.071 Uiso 1 1 d . U
H27 H 0.4658 0.7167 0.5197 0.065 Uiso 1 1 d . U
H28 H 0.4856 0.6247 0.5923 0.056 Uiso 1 1 d . U
H30 H 0.3859 0.5076 0.6341 0.056 Uiso 1 1 d . U
H31 H 0.2760 0.5146 0.6217 0.077 Uiso 1 1 d . U
H32 H 0.2040 0.4236 0.6524 0.083 Uiso 1 1 d . U
H33 H 0.2439 0.3247 0.6915 0.076 Uiso 1 1 d . U
H34 H 0.3555 0.3161 0.7009 0.059 Uiso 1 1 d . U
H36 H 0.3211 0.4424 0.7810 0.056 Uiso 1 1 d . U
H37 H 0.1983 0.4463 0.8084 0.071 Uiso 1 1 d . U
H38 H 0.1227 0.3664 0.8936 0.076 Uiso 1 1 d . U
H39 H 0.1701 0.2824 0.9507 0.085 Uiso 1 1 d . U
H40 H 0.2931 0.2743 0.9207 0.067 Uiso 1 1 d . U
H42 H 0.4155 0.2231 0.8533 0.133 Uiso 1 1 d . U
H43 H 0.4537 0.1411 0.9229 0.200 Uiso 1 1 d . U
H44 H 0.4919 0.1610 0.9944 0.135 Uiso 1 1 d . U
H45 H 0.4871 0.2614 1.0018 0.093 Uiso 1 1 d . U
H46 H 0.4560 0.3443 0.9296 0.068 Uiso 1 1 d . U
H47A H 0.4886 0.6143 0.8566 0.038 Uiso 1 1 d . U
H47B H 0.4711 0.6138 0.7974 0.038 Uiso 1 1 d . U
H49 H 0.6870 0.5181 0.8428 0.063 Uiso 1 1 d . U
H50 H 0.7309 0.5268 0.9169 0.086 Uiso 1 1 d . U
H51 H 0.7039 0.6110 0.9533 0.083 Uiso 1 1 d . U
H52 H 0.6311 0.6861 0.9188 0.079 Uiso 1 1 d . U
H53 H 0.5854 0.6778 0.8458 0.065 Uiso 1 1 d . U
H55 H 0.7008 0.6831 0.7314 0.200 Uiso 1 1 d . U
H56 H 0.7434 0.7659 0.6372 0.272 Uiso 1 1 d . U
H57 H 0.6782 0.7996 0.5734 0.123 Uiso 1 1 d . U
H58 H 0.5767 0.7394 0.5967 0.065 Uiso 1 1 d . U
H59 H 0.5366 0.6520 0.6875 0.059 Uiso 1 1 d . U
H60A H 0.4627 0.4352 0.9607 0.037 Uiso 1 1 d . U
H60B H 0.5375 0.4722 0.9147 0.037 Uiso 1 1 d . U
H61A H 0.4297 0.5174 1.0016 0.038 Uiso 1 1 d . U
H61B H 0.5009 0.5593 0.9521 0.038 Uiso 1 1 d . U
H63 H 0.3723 0.6068 0.9239 0.046 Uiso 1 1 d . U
H64 H 0.2521 0.6216 0.9678 0.055 Uiso 1 1 d . U
H65 H 0.1653 0.5456 0.9857 0.065 Uiso 1 1 d . U
H66 H 0.1989 0.4557 0.9575 0.066 Uiso 1 1 d . U
H67 H 0.3193 0.4429 0.9095 0.052 Uiso 1 1 d . U
H68 H 0.6170 0.3109 0.9427 0.066 Uiso 1 1 d . U
H69A H 0.6719 0.2726 0.8578 0.088 Uiso 1 1 d . U
H69B H 0.7070 0.2487 0.9103 0.088 Uiso 1 1 d . U
H70A H 0.7655 0.3472 0.7926 0.103 Uiso 1 1 d . U
H70B H 0.7982 0.2804 0.8141 0.103 Uiso 1 1 d . U
H71A H 0.8614 0.3636 0.8192 0.105 Uiso 1 1 d . U
H71B H 0.8295 0.3088 0.8858 0.105 Uiso 1 1 d . U
H72A H 0.8046 0.4070 0.9013 0.082 Uiso 1 1 d . U
H72B H 0.7693 0.4288 0.8488 0.082 Uiso 1 1 d . U
H73A H 0.6781 0.3969 0.9458 0.072 Uiso 1 1 d . U
H73B H 0.7122 0.3308 0.9674 0.072 Uiso 1 1 d . U
H74 H 0.3392 0.6602 0.6893 0.061 Uiso 1 1 d . U
H75A H 0.3844 0.6859 0.7554 0.076 Uiso 1 1 d . U
H75B H 0.3368 0.6281 0.8143 0.076 Uiso 1 1 d . U
H76A H 0.2783 0.7214 0.8166 0.089 Uiso 1 1 d . U
H76B H 0.2827 0.7381 0.7460 0.089 Uiso 1 1 d . U
H77A H 0.1971 0.6350 0.8508 0.107 Uiso 1 1 d . U
H77B H 0.1675 0.6962 0.8120 0.107 Uiso 1 1 d . U
H78A H 0.2057 0.6642 0.7252 0.102 Uiso 1 1 d . U
H78B H 0.1568 0.6073 0.7840 0.102 Uiso 1 1 d . U
H79A H 0.2586 0.5546 0.7955 0.077 Uiso 1 1 d . U
H79B H 0.2620 0.5691 0.7253 0.077 Uiso 1 1 d . U
H80A H 0.7612 0.9044 0.2626 0.042 Uiso 1 1 d . U
H80B H 0.8064 0.8686 0.3050 0.042 Uiso 1 1 d . U
H81A H 0.8171 0.9475 0.1391 0.045 Uiso 1 1 d . U
H81B H 0.8337 1.0133 0.1455 0.045 Uiso 1 1 d . U
H82A H 0.9613 0.9763 0.0858 0.044 Uiso 1 1 d . U
H82B H 0.9097 0.9659 0.0524 0.044 Uiso 1 1 d . U
H83A H 0.9708 1.0674 0.0001 0.046 Uiso 1 1 d . U
H83B H 0.8868 1.0730 0.0252 0.046 Uiso 1 1 d . U
H84A H 0.8902 1.1080 0.1019 0.044 Uiso 1 1 d . U
H84B H 0.9537 1.1476 0.0403 0.044 Uiso 1 1 d . U
H85A H 1.0247 1.1878 0.0963 0.042 Uiso 1 1 d . U
H85B H 0.9518 1.1615 0.1541 0.042 Uiso 1 1 d . U
H87 H 0.6909 1.0307 0.3879 0.074 Uiso 1 1 d . U
H88 H 0.5953 0.9998 0.4821 0.097 Uiso 1 1 d . U
H89 H 0.5521 0.8940 0.5309 0.098 Uiso 1 1 d . U
H90 H 0.6035 0.8199 0.4849 0.093 Uiso 1 1 d . U
H91 H 0.7000 0.8497 0.3904 0.068 Uiso 1 1 d . U
H93 H 0.8328 1.1014 0.2442 0.047 Uiso 1 1 d . U
H94 H 0.7995 1.1870 0.1743 0.061 Uiso 1 1 d . U
H95 H 0.7016 1.1738 0.1498 0.076 Uiso 1 1 d . U
H96 H 0.6388 1.0752 0.1908 0.080 Uiso 1 1 d . U
H97 H 0.6722 0.9894 0.2602 0.061 Uiso 1 1 d . U
H99 H 0.8027 0.8209 0.2166 0.058 Uiso 1 1 d . U
H100 H 0.8313 0.7304 0.1888 0.073 Uiso 1 1 d . U
H101 H 0.9488 0.7120 0.1434 0.090 Uiso 1 1 d . U
H102 H 1.0396 0.7809 0.1300 0.092 Uiso 1 1 d . U
H103 H 1.0120 0.8716 0.1586 0.066 Uiso 1 1 d . U
H105 H 1.0864 1.1771 -0.0037 0.056 Uiso 1 1 d . U
H106 H 1.1964 1.1794 -0.0806 0.067 Uiso 1 1 d . U
H107 H 1.2622 1.0905 -0.0726 0.067 Uiso 1 1 d . U
H108 H 1.2155 0.9959 0.0100 0.062 Uiso 1 1 d . U
H109 H 1.1053 0.9934 0.0884 0.050 Uiso 1 1 d . U
H111 H 1.1302 1.2613 0.1062 0.070 Uiso 1 1 d . U
H112 H 1.2485 1.2882 0.0390 0.103 Uiso 1 1 d . U
H113 H 1.3275 1.2118 0.0294 0.109 Uiso 1 1 d . U
H114 H 1.2913 1.1065 0.0854 0.105 Uiso 1 1 d . U
H115 H 1.1732 1.0764 0.1545 0.072 Uiso 1 1 d . U
H117 H 0.9858 1.2656 0.1552 0.062 Uiso 1 1 d . U
H118 H 0.9493 1.3414 0.2049 0.078 Uiso 1 1 d . U
H119 H 0.9598 1.3247 0.3012 0.078 Uiso 1 1 d . U
H120 H 1.0075 1.2345 0.3477 0.070 Uiso 1 1 d . U
H121 H 1.0429 1.1582 0.2998 0.055 Uiso 1 1 d . U
H126 H 0.8052 0.8042 0.4793 0.081 Uiso 1 1 d . U
H127 H 0.7703 0.7121 0.4699 0.117 Uiso 1 1 d . U
H128 H 0.8315 0.6844 0.3825 0.095 Uiso 1 1 d . U
H129 H 0.9257 0.7499 0.3022 0.072 Uiso 1 1 d . U
H130 H 0.9605 0.8433 0.3098 0.059 Uiso 1 1 d . U
H132 H 0.9310 0.8373 0.5131 0.054 Uiso 1 1 d . U
H133 H 0.8756 0.8304 0.6174 0.065 Uiso 1 1 d . U
H134 H 0.7809 0.8908 0.6460 0.072 Uiso 1 1 d . U
H135 H 0.7364 0.9564 0.5717 0.073 Uiso 1 1 d . U
H136 H 0.7915 0.9638 0.4665 0.059 Uiso 1 1 d . U
H138 H 1.1669 1.0699 0.2648 0.057 Uiso 1 1 d . U
H139 H 1.2898 1.0644 0.2426 0.076 Uiso 1 1 d . U
H140 H 1.3333 0.9749 0.2987 0.076 Uiso 1 1 d . U
H141 H 1.2543 0.8939 0.3792 0.072 Uiso 1 1 d . U
H142 H 1.1323 0.8997 0.4026 0.059 Uiso 1 1 d . U
H143 H 0.8802 1.1745 0.4077 0.054 Uiso 1 1 d . U
H149 H 1.1918 0.9255 0.2454 0.107 Uiso 1 1 d . U

loop_
_atom_site_aniso_label
_atom_site_aniso_U_11
_atom_site_aniso_U_22
_atom_site_aniso_U_33
_atom_site_aniso_U_23
_atom_site_aniso_U_13
_atom_site_aniso_U_12
Cu1 0.03487(13) 0.03637(14) 0.02724(13) -0.01240(11) -0.00845(10) -0.00364(10)
Cu2 0.03525(13) 0.03646(14) 0.02568(13) -0.01378(10) -0.00911(10) -0.00499(10)
Cu3 0.03596(13) 0.03344(13) 0.02511(13) -0.01151(10) -0.00902(10) -0.00160(10)
Cu4 0.04159(14) 0.03231(13) 0.02705(13) -0.00883(10) -0.01380(11) -0.00345(10)
Cu5 0.04288(15) 0.03313(13) 0.02368(13) -0.00620(10) -0.01281(11) -0.00507(11)
Cu6 0.04333(15) 0.03181(13) 0.02729(13) -0.00841(10) -0.01435(11) -0.00297(11)
P1 0.0339(3) 0.0441(3) 0.0287(3) -0.0134(2) -0.0076(2) -0.0038(2)
P2 0.0392(3) 0.0380(3) 0.0244(3) -0.0099(2) -0.0095(2) -0.0041(2)
P3 0.0392(3) 0.0340(3) 0.0260(3) -0.0124(2) -0.0126(2) -0.0015(2)
P4 0.0441(3) 0.0357(3) 0.0262(3) -0.0105(2) -0.0117(2) -0.0078(2)
P5 0.0350(3) 0.0333(3) 0.0293(3) -0.0107(2) -0.0111(2) -0.0046(2)
P6 0.0325(3) 0.0360(3) 0.0241(2) -0.0132(2) -0.0105(2) -0.0016(2)
P7 0.0392(3) 0.0317(3) 0.0282(3) -0.0102(2) -0.0118(2) -0.0038(2)
P8 0.0437(3) 0.0320(3) 0.0298(3) -0.0124(2) -0.0140(2) -0.0022(2)
P9 0.0420(3) 0.0320(3) 0.0246(3) -0.0075(2) -0.0129(2) -0.0021(2)
P10 0.0439(3) 0.0314(3) 0.0259(3) -0.0068(2) -0.0127(2) -0.0057(2)
P11 0.0441(3) 0.0322(3) 0.0274(3) -0.0055(2) -0.0143(2) -0.0051(2)
P12 0.0404(3) 0.0341(3) 0.0227(3) -0.0079(2) -0.0123(2) -0.0033(2)
P13 0.0758(6) 0.0680(6) 0.0558(5) -0.0004(4) 0.0008(4) 0.0266(5)
P14 0.0608(4) 0.0372(3) 0.0497(4) -0.0187(3) -0.0172(3) 0.0089(3)
P15 0.0631(5) 0.0599(5) 0.0618(5) -0.0289(4) -0.0097(4) -0.0181(4)
P16 0.0534(4) 0.0439(4) 0.0612(4) -0.0169(3) -0.0307(3) 0.0082(3)
F1 0.165(3) 0.127(3) 0.178(4) -0.072(3) -0.032(3) -0.010(2)
F2 0.087(2) 0.217(4) 0.186(4) 0.096(4) -0.027(2) 0.024(2)
F3 0.112(2) 0.0968(18) 0.0784(16) 0.0040(14) 0.0010(14) 0.0030(15)
F4 0.108(2) 0.142(3) 0.157(3) -0.034(2) -0.058(2) 0.045(2)
F5 0.111(2) 0.148(3) 0.116(2) 0.065(2) 0.0148(18) 0.033(2)
F6 0.325(7) 0.145(3) 0.109(3) -0.063(3) 0.007(3) 0.091(4)
F7 0.1061(16) 0.0442(9) 0.0908(15) -0.0361(10) -0.0383(12) 0.0202(10)
F8 0.0871(15) 0.0635(12) 0.0972(16) -0.0327(12) 0.0081(12) -0.0134(11)
F9 0.161(2) 0.0694(13) 0.1141(19) -0.0495(13) -0.0997(19) 0.0405(14)
F10 0.0770(14) 0.0828(14) 0.0944(16) -0.0428(13) 0.0052(12) 0.0043(11)
F11 0.130(2) 0.0663(12) 0.0855(15) -0.0336(11) -0.0645(15) 0.0318(12)
F12 0.0708(11) 0.0388(8) 0.0653(11) -0.0220(8) -0.0230(9) 0.0078(7)
F13 0.0859(15) 0.0774(14) 0.0874(15) -0.0420(12) -0.0123(12) -0.0020(11)
F14 0.1007(18) 0.0885(16) 0.140(2) -0.0421(16) -0.0656(17) 0.0006(13)
F15 0.0753(12) 0.0682(11) 0.0615(11) -0.0139(9) -0.0154(9) -0.0267(9)
F16 0.1174(19) 0.1132(19) 0.0622(13) -0.0011(13) -0.0335(13) -0.0500(16)
F17 0.0680(12) 0.0809(14) 0.1096(18) -0.0416(13) -0.0024(12) -0.0284(11)
F18 0.1066(19) 0.1039(19) 0.145(2) -0.0885(19) 0.0181(17) -0.0281(15)
F19 0.0984(16) 0.0733(13) 0.0781(14) -0.0370(11) -0.0396(12) 0.0260(11)
F20 0.0623(11) 0.0725(12) 0.1009(16) -0.0203(11) -0.0458(11) 0.0004(9)
F21 0.0722(11) 0.0519(9) 0.0729(12) -0.0145(9) -0.0389(10) 0.0157(8)
F22 0.0622(11) 0.0577(10) 0.0954(15) -0.0112(10) -0.0440(11) 0.0019(8)
F23 0.0749(12) 0.0454(9) 0.0836(13) -0.0107(9) -0.0421(10) 0.0070(8)
F24 0.0971(15) 0.0645(11) 0.0680(12) -0.0284(10) -0.0326(11) 0.0150(10)
N1 0.0560(13) 0.0444(11) 0.0388(11) -0.0141(9) -0.0206(10) 0.0037(9)
N2 0.0512(12) 0.0508(12) 0.0541(13) -0.0294(11) -0.0196(10) 0.0113(10)
N3 0.0541(12) 0.0403(11) 0.0378(11) -0.0163(9) -0.0180(9) 0.0012(9)
N4 0.0583(15) 0.0779(18) 0.0497(14) -0.0133(13) -0.0256(12) 0.0198(13)
N5 0.123(4) 0.130(4) 0.085(3) -0.042(3) -0.038(3) -0.002(3)
N6 0.093(4) 0.283(9) 0.155(6) -0.105(6) -0.043(4) 0.042(4)
N7 0.168(4) 0.075(2) 0.097(3) 0.004(2) -0.079(3) -0.015(3)
N8 0.156(4) 0.113(3) 0.124(4) -0.049(3) -0.089(4) 0.027(3)
C1 0.0400(12) 0.0428(12) 0.0325(11) -0.0173(10) -0.0108(9) -0.0011(9)
C2 0.0435(12) 0.0431(12) 0.0372(12) -0.0177(10) -0.0139(10) -0.0018(10)
C3 0.0462(13) 0.0407(12) 0.0314(11) -0.0104(10) -0.0162(10) -0.0042(10)
C4 0.0554(15) 0.0466(13) 0.0300(12) -0.0070(10) -0.0168(11) -0.0008(11)
C5 0.0393(12) 0.0449(13) 0.0312(11) -0.0108(10) -0.0080(9) -0.0071(10)
C6 0.0450(12) 0.0446(13) 0.0315(11) -0.0153(10) -0.0104(10) -0.0039(10)
C7 0.0526(14) 0.0444(13) 0.0281(11) -0.0124(10) -0.0141(10) -0.0036(10)
C8 0.0513(14) 0.0458(13) 0.0338(12) -0.0200(10) -0.0135(10) -0.0032(10)
C9 0.0461(12) 0.0387(11) 0.0343(12) -0.0190(10) -0.0116(10) 0.0009(9)
C10 0.0497(13) 0.0346(11) 0.0311(11) -0.0131(9) -0.0160(10) -0.0012(9)
C11 0.0408(13) 0.0675(17) 0.0374(13) -0.0157(12) -0.0108(10) -0.0109(12)
C12 0.102(3) 0.130(4) 0.173(5) 0.054(4) -0.106(4) -0.057(3)
C13 0.112(4) 0.169(6) 0.172(6) 0.040(5) -0.109(4) -0.061(4)
C14 0.065(2) 0.138(4) 0.105(3) -0.035(3) -0.037(2) -0.034(3)
C15 0.222(8) 0.162(6) 0.266(9) 0.081(6) -0.197(8) -0.133(6)
C16 0.206(7) 0.139(5) 0.217(7) 0.078(5) -0.174(6) -0.118(5)
C17 0.0504(14) 0.0538(15) 0.0338(12) -0.0192(11) -0.0132(11) 0.0093(11)
C18 0.0577(16) 0.0507(15) 0.0470(15) -0.0240(12) -0.0207(12) 0.0121(12)
C19 0.097(3) 0.0521(17) 0.069(2) -0.0290(16) -0.039(2) 0.0201(17)
C20 0.144(4) 0.081(3) 0.074(3) -0.050(2) -0.036(3) 0.050(3)
C21 0.118(4) 0.100(3) 0.076(3) -0.049(3) 0.013(3) 0.033(3)
C22 0.084(3) 0.081(2) 0.057(2) -0.0296(18) 0.0112(18) 0.012(2)
C23 0.0551(14) 0.0368(11) 0.0320(11) -0.0104(9) -0.0175(10) -0.0061(10)
C24 0.0629(16) 0.0463(14) 0.0337(13) -0.0070(11) -0.0138(12) -0.0082(12)
C25 0.085(2) 0.0473(15) 0.0362(14) -0.0016(12) -0.0151(14) -0.0119(15)
C26 0.104(3) 0.0380(13) 0.0445(15) -0.0034(12) -0.0378(17) -0.0064(15)
C27 0.081(2) 0.0426(14) 0.0559(17) -0.0144(13) -0.0354(16) 0.0093(13)
C28 0.0638(16) 0.0427(13) 0.0389(13) -0.0112(11) -0.0215(12) 0.0006(12)
C29 0.0452(12) 0.0470(13) 0.0297(11) -0.0171(10) -0.0148(10) -0.0017(10)
C30 0.0533(15) 0.0508(14) 0.0461(14) -0.0202(12) -0.0248(12) 0.0047(11)
C31 0.0673(19) 0.075(2) 0.077(2) -0.0330(18) -0.0465(18) 0.0192(16)
C32 0.0552(18) 0.098(3) 0.084(2) -0.043(2) -0.0413(18) 0.0100(17)
C33 0.0536(17) 0.084(2) 0.069(2) -0.0327(18) -0.0246(15) -0.0161(16)
C34 0.0533(15) 0.0544(15) 0.0501(15) -0.0208(12) -0.0229(12) -0.0062(12)
C35 0.0427(12) 0.0461(13) 0.0333(12) -0.0193(10) -0.0069(10) -0.0103(10)
C36 0.0470(14) 0.0528(15) 0.0452(14) -0.0182(12) -0.0121(11) -0.0060(11)
C37 0.0514(16) 0.072(2) 0.071(2) -0.0364(17) -0.0226(15) 0.0043(14)
C38 0.0444(15) 0.082(2) 0.081(2) -0.050(2) -0.0113(15) -0.0094(15)
C39 0.0532(17) 0.081(2) 0.068(2) -0.0260(19) 0.0025(15) -0.0325(17)
C40 0.0587(17) 0.0525(16) 0.0507(16) -0.0109(13) -0.0114(13) -0.0188(13)
C41 0.0585(15) 0.0460(13) 0.0324(12) -0.0077(10) -0.0167(11) -0.0041(11)
C42 0.248(7) 0.0503(19) 0.067(2) -0.0180(18) -0.087(4) 0.031(3)
C43 0.358(12) 0.076(3) 0.089(4) -0.021(3) -0.107(6) 0.083(5)
C44 0.142(5) 0.115(4) 0.066(3) 0.004(3) -0.051(3) 0.041(3)
C45 0.067(2) 0.096(3) 0.0563(19) 0.0107(19) -0.0347(17) -0.0216(19)
C46 0.0643(17) 0.0646(18) 0.0444(15) -0.0012(13) -0.0280(14) -0.0232(14)
C47 0.0359(10) 0.0334(10) 0.0319(11) -0.0120(9) -0.0138(9) 0.0005(8)
C48 0.0374(11) 0.0385(11) 0.0340(11) -0.0116(9) -0.0139(9) -0.0062(9)
C49 0.0587(16) 0.0405(13) 0.080(2) -0.0195(13) -0.0423(16) -0.0005(11)
C50 0.090(2) 0.0506(17) 0.096(3) -0.0008(17) -0.070(2) -0.0132(16)
C51 0.078(2) 0.084(2) 0.0498(17) -0.0070(16) -0.0348(16) -0.0340(18)
C52 0.0561(17) 0.100(3) 0.073(2) -0.058(2) -0.0237(16) -0.0055(17)
C53 0.0536(15) 0.0684(18) 0.0698(19) -0.0446(16) -0.0336(14) 0.0116(13)
C54 0.0533(14) 0.0406(12) 0.0366(12) -0.0070(10) -0.0165(11) -0.0128(11)
C55 0.178(5) 0.175(5) 0.111(4) 0.086(4) -0.109(4) -0.147(5)
C56 0.267(8) 0.233(8) 0.144(5) 0.127(5) -0.151(6) -0.219(7)
C57 0.149(4) 0.082(3) 0.063(2) 0.029(2) -0.049(3) -0.065(3)
C58 0.0683(18) 0.0512(15) 0.0408(14) -0.0029(12) -0.0188(13) -0.0030(13)
C59 0.0533(15) 0.0484(14) 0.0410(14) -0.0051(11) -0.0160(12) -0.0079(11)
C60 0.0388(11) 0.0361(11) 0.0257(10) -0.0143(8) -0.0122(8) 0.0011(8)
C61 0.0409(11) 0.0385(11) 0.0290(11) -0.0159(9) -0.0169(9) 0.0041(9)
C62 0.0339(10) 0.0475(12) 0.0269(10) -0.0162(9) -0.0117(8) 0.0019(9)
C63 0.0410(12) 0.0491(13) 0.0362(12) -0.0193(10) -0.0148(10) 0.0046(10)
C64 0.0466(14) 0.0618(16) 0.0446(14) -0.0284(13) -0.0188(11) 0.0155(12)
C65 0.0377(13) 0.084(2) 0.0529(16) -0.0332(15) -0.0148(12) 0.0113(13)
C66 0.0361(13) 0.076(2) 0.0648(18) -0.0360(16) -0.0121(12) -0.0043(12)
C67 0.0383(12) 0.0546(15) 0.0446(14) -0.0239(12) -0.0114(10) -0.0023(10)
C68 0.0706(19) 0.0517(15) 0.0484(16) -0.0067(13) -0.0324(14) 0.0054(13)
C69 0.096(3) 0.0538(18) 0.093(3) -0.0260(18) -0.056(2) 0.0216(18)
C70 0.098(3) 0.094(3) 0.095(3) -0.055(3) -0.043(3) 0.046(2)
C71 0.069(2) 0.104(3) 0.095(3) -0.030(3) -0.031(2) 0.020(2)
C72 0.071(2) 0.075(2) 0.072(2) -0.0215(18) -0.0383(18) 0.0053(17)
C73 0.073(2) 0.070(2) 0.0524(17) -0.0189(15) -0.0346(16) 0.0083(16)
C74 0.0574(16) 0.0528(15) 0.0537(16) -0.0225(13) -0.0238(13) 0.0176(13)
C75 0.077(2) 0.068(2) 0.076(2) -0.0415(18) -0.0370(18) 0.0315(17)
C76 0.092(3) 0.084(2) 0.090(3) -0.060(2) -0.051(2) 0.047(2)
C77 0.078(3) 0.112(3) 0.094(3) -0.050(3) -0.023(2) 0.048(2)
C78 0.059(2) 0.080(3) 0.133(4) -0.045(3) -0.033(2) 0.0242(19)
C79 0.0523(17) 0.0551(17) 0.093(3) -0.0285(17) -0.0235(17) 0.0142(14)
C80 0.0454(12) 0.0351(11) 0.0341(11) -0.0139(9) -0.0162(10) -0.0018(9)
C81 0.0456(12) 0.0417(12) 0.0330(12) -0.0147(10) -0.0166(10) -0.0001(10)
C82 0.0464(12) 0.0424(12) 0.0318(11) -0.0167(10) -0.0182(10) 0.0009(10)
C83 0.0467(13) 0.0471(13) 0.0274(11) -0.0125(10) -0.0157(10) 0.0012(10)
C84 0.0469(12) 0.0367(11) 0.0307(11) -0.0092(9) -0.0164(10) 0.0011(9)
C85 0.0498(13) 0.0330(11) 0.0301(11) -0.0073(9) -0.0167(10) -0.0036(9)
C86 0.0485(13) 0.0456(13) 0.0315(12) -0.0144(10) -0.0112(10) -0.0089(10)
C87 0.0602(18) 0.0613(18) 0.0574(18) -0.0305(15) 0.0046(14) -0.0135(14)
C88 0.077(2) 0.095(3) 0.064(2) -0.050(2) 0.0166(18) -0.022(2)
C89 0.084(2) 0.106(3) 0.0444(18) -0.0314(19) 0.0133(16) -0.042(2)
C90 0.099(3) 0.071(2) 0.0455(17) -0.0118(16) 0.0005(17) -0.041(2)
C91 0.0732(19) 0.0509(15) 0.0402(14) -0.0124(12) -0.0084(13) -0.0194(14)
C92 0.0425(12) 0.0374(11) 0.0329(11) -0.0150(9) -0.0132(9) 0.0034(9)
C93 0.0455(13) 0.0371(12) 0.0383(12) -0.0122(10) -0.0126(10) 0.0041(10)
C94 0.0573(16) 0.0377(13) 0.0508(15) -0.0094(11) -0.0140(13) 0.0099(11)
C95 0.075(2) 0.0555(17) 0.064(2) -0.0097(15) -0.0346(17) 0.0225(15)
C96 0.072(2) 0.068(2) 0.088(2) -0.0278(18) -0.054(2) 0.0219(16)
C97 0.0540(15) 0.0509(15) 0.0639(18) -0.0217(13) -0.0309(14) 0.0059(12)
C98 0.0591(15) 0.0356(11) 0.0354(12) -0.0160(10) -0.0179(11) 0.0028(10)
C99 0.0628(16) 0.0410(13) 0.0475(15) -0.0199(11) -0.0185(13) -0.0050(11)
C100 0.089(2) 0.0429(15) 0.0606(19) -0.0265(14) -0.0201(17) -0.0066(14)
C101 0.102(3) 0.0491(17) 0.075(2) -0.0374(17) -0.017(2) 0.0045(17)
C102 0.076(2) 0.064(2) 0.094(3) -0.046(2) -0.007(2) 0.0108(17)
C103 0.0611(17) 0.0479(15) 0.0647(19) -0.0289(14) -0.0139(14) 0.0037(13)
C104 0.0441(12) 0.0460(13) 0.0270(11) -0.0102(9) -0.0148(9) -0.0040(10)
C105 0.0536(15) 0.0479(14) 0.0347(13) -0.0070(11) -0.0114(11) -0.0072(11)
C106 0.0584(17) 0.0659(18) 0.0359(14) -0.0086(13) -0.0073(12) -0.0171(14)
C107 0.0451(14) 0.087(2) 0.0373(14) -0.0245(14) -0.0076(11) -0.0051(14)
C108 0.0490(14) 0.0745(19) 0.0403(14) -0.0233(13) -0.0169(12) 0.0091(13)
C109 0.0483(13) 0.0540(14) 0.0299(12) -0.0129(10) -0.0166(10) 0.0045(11)
C110 0.0480(13) 0.0518(14) 0.0290(11) -0.0109(10) -0.0118(10) -0.0140(11)
C111 0.074(2) 0.0579(17) 0.0384(14) -0.0114(13) -0.0058(13) -0.0259(15)
C112 0.095(3) 0.101(3) 0.0484(19) -0.0188(19) 0.0021(19) -0.060(3)
C113 0.054(2) 0.152(5) 0.060(2) -0.029(3) 0.0027(17) -0.043(3)
C114 0.0477(18) 0.133(4) 0.072(2) -0.027(3) -0.0087(17) 0.002(2)
C115 0.0467(15) 0.079(2) 0.0496(17) -0.0125(15) -0.0097(13) -0.0011(14)
C116 0.0463(13) 0.0379(12) 0.0414(13) -0.0161(10) -0.0139(10) -0.0054(10)
C117 0.0614(17) 0.0455(14) 0.0636(18) -0.0223(13) -0.0284(14) 0.0025(12)
C118 0.0562(17) 0.0542(17) 0.101(3) -0.0382(18) -0.0299(18) 0.0100(14)
C119 0.0534(17) 0.072(2) 0.089(3) -0.055(2) -0.0141(16) -0.0019(15)
C120 0.0580(17) 0.071(2) 0.0541(17) -0.0368(16) -0.0095(14) -0.0089(14)
C121 0.0563(15) 0.0512(14) 0.0405(14) -0.0207(12) -0.0122(12) -0.0074(12)
C122 0.0461(12) 0.0325(10) 0.0292(11) -0.0068(9) -0.0156(9) -0.0033(9)
C123 0.0424(11) 0.0368(11) 0.0244(10) -0.0108(8) -0.0132(9) -0.0017(9)
C124 0.0377(11) 0.0383(11) 0.0245(10) -0.0103(9) -0.0120(9) -0.0020(9)
C125 0.0559(14) 0.0357(11) 0.0411(13) -0.0065(10) -0.0272(11) -0.0060(10)
C126 0.079(2) 0.072(2) 0.0569(18) -0.0186(16) -0.0177(16) -0.0341(17)
C127 0.123(4) 0.084(3) 0.084(3) -0.018(2) -0.025(3) -0.064(3)
C128 0.124(3) 0.0512(18) 0.086(3) -0.0184(18) -0.059(3) -0.0234(19)
C129 0.104(3) 0.0390(14) 0.068(2) -0.0199(14) -0.054(2) 0.0068(15)
C130 0.0777(19) 0.0344(12) 0.0499(15) -0.0122(11) -0.0320(14) -0.0003(12)
C131 0.0455(12) 0.0383(12) 0.0299(11) -0.0055(9) -0.0111(10) -0.0121(10)
C132 0.0488(14) 0.0494(14) 0.0339(12) -0.0017(10) -0.0145(11) -0.0133(11)
C133 0.0573(16) 0.0699(18) 0.0317(13) 0.0002(12) -0.0174(12) -0.0262(14)
C134 0.072(2) 0.0685(19) 0.0295(13) -0.0120(13) -0.0007(13) -0.0289(16)
C135 0.0659(19) 0.0577(17) 0.0428(16) -0.0107(13) 0.0032(13) -0.0097(14)
C136 0.0566(16) 0.0466(14) 0.0357(13) -0.0042(11) -0.0076(11) -0.0039(12)
C137 0.0412(12) 0.0464(13) 0.0311(11) -0.0155(10) -0.0135(9) 0.0001(10)
C138 0.0446(13) 0.0504(14) 0.0489(15) -0.0122(12) -0.0130(11) -0.0074(11)
C139 0.0458(15) 0.075(2) 0.0633(19) -0.0186(17) -0.0056(14) -0.0146(14)
C140 0.0435(15) 0.091(2) 0.0602(19) -0.0289(18) -0.0146(14) 0.0028(15)
C141 0.0512(16) 0.083(2) 0.0468(16) -0.0188(15) -0.0164(13) 0.0161(15)
C142 0.0487(14) 0.0597(16) 0.0364(13) -0.0080(12) -0.0095(11) 0.0039(12)
C143 0.0581(15) 0.0429(13) 0.0484(15) -0.0248(12) -0.0177(12) 0.0013(11)
C144 0.0688(19) 0.0473(15) 0.0544(17) -0.0161(13) -0.0150(14) 0.0060(13)
C145 0.073(2) 0.066(2) 0.072(2) -0.0102(17) -0.0339(18) 0.0100(17)
C146 0.060(2) 0.083(2) 0.079(2) -0.022(2) -0.0182(18) 0.0039(17)
C147 0.0638(18) 0.0640(19) 0.0494(17) -0.0158(14) -0.0112(14) -0.0059(15)
C148 0.0696(18) 0.0571(16) 0.0452(15) -0.0249(13) -0.0178(14) 0.0001(14)
C149 0.080(3) 0.122(4) 0.094(3) -0.025(3) -0.050(2) 0.037(3)
C150 0.067(2) 0.112(3) 0.101(3) -0.056(3) -0.021(2) 0.014(2)
C151 0.083(4) 0.224(9) 0.216(8) -0.137(7) -0.061(4) 0.056(5)
C152 0.137(6) 0.233(9) 0.295(12) -0.202(9) -0.130(7) 0.113(6)
C153 0.121(5) 0.141(5) 0.174(7) -0.044(5) -0.058(5) 0.090(4)
C154 0.115(4) 0.111(4) 0.164(6) -0.004(4) -0.045(4) 0.063(4)
C155 0.100(3) 0.109(3) 0.101(3) -0.069(3) -0.049(3) 0.045(3)
C156 0.233(9) 0.305(11) 0.248(9) -0.209(9) -0.195(8) 0.187(9)
C157 0.067(3) 0.258(9) 0.092(4) -0.073(5) -0.007(3) -0.009(4)
C158 0.308(14) 0.273(12) 0.207(10) -0.161(10) 0.050(9) -0.163(11)
C159 0.088(3) 0.086(3) 0.056(2) -0.0054(19) -0.0254(19) -0.035(2)
C160 0.074(3) 0.095(3) 0.105(3) -0.029(3) -0.002(2) -0.031(2)
C161 0.096(3) 0.086(3) 0.084(3) -0.017(2) -0.055(3) 0.023(2)
C162 0.122(4) 0.166(5) 0.071(3) -0.027(3) -0.036(3) 0.080(4)

loop_
_atom_type_symbol
_atom_type_description
_atom_type_scat_dispersion_real
_atom_type_scat_dispersion_imag
_atom_type_scat_source
C C 0.0033 0.0016
;
International Tables for Crystallography
(Vol. C, Tables 4.2.6.8 and 6.1.1.4)
;
H H 0.0000 0.0000
;
International Tables for Crystallography
(Vol. C, Table 6.1.1.4)
;
Cu Cu 0.3201 1.2651
;
International Tables for Crystallography
(Vol. C, Tables 4.2.6.8 and 6.1.1.4)
;
P P 0.1023 0.0942
;
International Tables for Crystallography
(Vol. C, Tables 4.2.6.8 and 6.1.1.4)
;
F F 0.0171 0.0103
;
International Tables for Crystallography
(Vol. C, Tables 4.2.6.8 and 6.1.1.4)
;
N N 0.0061 0.0033
;
International Tables for Crystallography
(Vol. C, Tables 4.2.6.8 and 6.1.1.4)
;

loop_
_geom_angle_atom_site_label_1
_geom_angle_atom_site_label_2
_geom_angle_atom_site_label_3
_geom_angle
_geom_angle_site_symmetry_1
_geom_angle_site_symmetry_3
C1 Cu1 P1 108.72(7) . .
C1 Cu1 P5 113.53(7) . .
P1 Cu1 P5 110.27(2) . .
C1 Cu1 Cu2 88.81(7) . .
P1 Cu1 Cu2 138.67(2) . .
P5 Cu1 Cu2 95.116(18) . .
C1 Cu1 H1 106.5 . .
P1 Cu1 H1 97.7 . .
P5 Cu1 H1 118.8 . .
Cu2 Cu1 H1 41.0 . .
P6 Cu2 P4 129.97(2) . .
P6 Cu2 Cu3 125.611(19) . .
P4 Cu2 Cu3 97.192(18) . .
P6 Cu2 Cu1 89.523(17) . .
P4 Cu2 Cu1 132.34(2) . .
Cu3 Cu2 Cu1 71.046(11) . .
P6 Cu2 H1 125.8 . .
P4 Cu2 H1 104.0 . .
Cu3 Cu2 H1 35.2 . .
Cu1 Cu2 H1 41.8 . .
C2 Cu3 P2 117.07(8) . .
C2 Cu3 P3 111.84(7) . .
P2 Cu3 P3 108.10(2) . .
C2 Cu3 Cu2 77.04(7) . .
P2 Cu3 Cu2 145.00(2) . .
P3 Cu3 Cu2 93.675(17) . .
C2 Cu3 H1 111.2 . .
P2 Cu3 H1 107.6 . .
P3 Cu3 H1 99.6 . .
Cu2 Cu3 H1 40.2 . .
C3 Cu4 P7 111.27(7) . .
C3 Cu4 P11 111.40(7) . .
P7 Cu4 P11 109.86(2) . .
C3 Cu4 Cu5 87.94(7) . .
P7 Cu4 Cu5 138.754(19) . .
P11 Cu4 Cu5 94.985(19) . .
C3 Cu4 Cu6 131.19(7) . .
P7 Cu4 Cu6 87.084(18) . .
P11 Cu4 Cu6 102.94(2) . .
Cu5 Cu4 Cu6 54.739(10) . .
C3 Cu4 H2 103.3 . .
P7 Cu4 H2 102.6 . .
P11 Cu4 H2 118.0 . .
Cu5 Cu4 H2 36.2 . .
Cu6 Cu4 H2 28.1 . .
P12 Cu5 P10 135.57(2) . .
P12 Cu5 Cu6 123.305(19) . .
P10 Cu5 Cu6 96.774(18) . .
P12 Cu5 Cu4 89.517(18) . .
P10 Cu5 Cu4 125.19(2) . .
Cu6 Cu5 Cu4 69.408(11) . .
P12 Cu5 H2 128.1 . .
P10 Cu5 H2 95.2 . .
Cu6 Cu5 H2 36.1 . .
Cu4 Cu5 H2 42.9 . .
C4 Cu6 P8 120.17(8) . .
C4 Cu6 P9 110.98(8) . .
P8 Cu6 P9 108.03(2) . .
C4 Cu6 Cu5 72.63(8) . .
P8 Cu6 Cu5 146.02(2) . .
P9 Cu6 Cu5 93.702(17) . .
C4 Cu6 Cu4 106.08(8) . .
P8 Cu6 Cu4 90.294(18) . .
P9 Cu6 Cu4 120.600(19) . .
Cu5 Cu6 Cu4 55.853(10) . .
C4 Cu6 H2 106.0 . .
P8 Cu6 H2 115.7 . .
P9 Cu6 H2 92.6 . .
Cu5 Cu6 H2 35.3 . .
Cu4 Cu6 H2 32.1 . .
C17 P1 C11 103.82(13) . .
C17 P1 C5 104.08(12) . .
C11 P1 C5 103.45(11) . .
C17 P1 Cu1 113.61(9) . .
C11 P1 Cu1 115.43(9) . .
C5 P1 Cu1 115.04(8) . .
C23 P2 C6 101.65(11) . .
C23 P2 C5 102.05(11) . .
C6 P2 C5 104.49(12) . .
C23 P2 Cu3 118.91(9) . .
C6 P2 Cu3 110.27(8) . .
C5 P2 Cu3 117.46(8) . .
C29 P3 C10 104.28(11) . .
C29 P3 C9 103.56(11) . .
C10 P3 C9 98.31(11) . .
C29 P3 Cu3 117.18(8) . .
C10 P3 Cu3 111.15(7) . .
C9 P3 Cu3 119.78(8) . .
C41 P4 C35 106.29(12) . .
C41 P4 C10 102.39(12) . .
C35 P4 C10 106.30(11) . .
C41 P4 Cu2 113.84(9) . .
C35 P4 Cu2 116.98(8) . .
C10 P4 Cu2 109.80(8) . .
C54 P5 C48 103.76(11) . .
C54 P5 C47 104.11(12) . .
C48 P5 C47 102.43(10) . .
C54 P5 Cu1 114.31(9) . .
C48 P5 Cu1 118.50(8) . .
C47 P5 Cu1 112.10(7) . .
C62 P6 C60 105.27(10) . .
C62 P6 C47 104.32(11) . .
C60 P6 C47 105.19(10) . .
C62 P6 Cu2 118.03(7) . .
C60 P6 Cu2 112.45(7) . .
C47 P6 Cu2 110.53(7) . .
C92 P7 C86 102.50(12) . .
C92 P7 C80 104.52(11) . .
C86 P7 C80 105.80(11) . .
C92 P7 Cu4 114.52(8) . .
C86 P7 Cu4 114.38(8) . .
C80 P7 Cu4 113.91(8) . .
C98 P8 C81 100.43(11) . .
C98 P8 C80 103.63(11) . .
C81 P8 C80 104.38(11) . .
C98 P8 Cu6 119.30(9) . .
C81 P8 Cu6 109.39(8) . .
C80 P8 Cu6 117.49(7) . .
C104 P9 C85 105.55(11) . .
C104 P9 C84 103.34(11) . .
C85 P9 C84 98.50(11) . .
C104 P9 Cu6 117.08(8) . .
C85 P9 Cu6 109.57(7) . .
C84 P9 Cu6 120.41(8) . .
C110 P10 C116 105.03(12) . .
C110 P10 C85 103.22(11) . .
C116 P10 C85 104.41(12) . .
C110 P10 Cu5 122.97(9) . .
C116 P10 Cu5 109.64(8) . .
C85 P10 Cu5 109.96(7) . .
C131 P11 C125 103.35(11) . .
C131 P11 C122 104.49(11) . .
C125 P11 C122 103.48(12) . .
C131 P11 Cu4 115.52(9) . .
C125 P11 Cu4 116.35(8) . .
C122 P11 Cu4 112.22(7) . .
C137 P12 C122 104.33(11) . .
C137 P12 C123 105.72(10) . .
C122 P12 C123 104.01(10) . .
C137 P12 Cu5 117.15(8) . .
C122 P12 Cu5 110.14(7) . .
C123 P12 Cu5 114.26(8) . .
F4 P13 F6 91.4(3) . .
F4 P13 F5 91.1(2) . .
F6 P13 F5 91.6(3) . .
F4 P13 F3 92.2(2) . .
F6 P13 F3 87.8(2) . .
F5 P13 F3 176.72(19) . .
F4 P13 F2 178.4(3) . .
F6 P13 F2 90.2(3) . .
F5 P13 F2 88.90(19) . .
F3 P13 F2 87.88(18) . .
F4 P13 F1 86.1(2) . .
F6 P13 F1 176.8(3) . .
F5 P13 F1 90.5(3) . .
F3 P13 F1 90.3(2) . .
F2 P13 F1 92.3(3) . .
F9 P14 F8 91.34(17) . .
F9 P14 F10 92.44(16) . .
F8 P14 F10 175.99(16) . .
F9 P14 F7 90.27(12) . .
F8 P14 F7 90.75(12) . .
F10 P14 F7 90.59(12) . .
F9 P14 F12 89.67(11) . .
F8 P14 F12 88.84(11) . .
F10 P14 F12 89.82(11) . .
F7 P14 F12 179.58(15) . .
F9 P14 F11 178.76(13) . .
F8 P14 F11 88.08(15) . .
F10 P14 F11 88.12(15) . .
F7 P14 F11 90.83(11) . .
F12 P14 F11 89.22(11) . .
F18 P15 F14 90.95(19) . .
F18 P15 F15 89.66(13) . .
F14 P15 F15 89.59(13) . .
F18 P15 F13 179.5(2) . .
F14 P15 F13 88.56(15) . .
F15 P15 F13 90.38(12) . .
F18 P15 F17 90.90(13) . .
F14 P15 F17 91.26(15) . .
F15 P15 F17 178.97(16) . .
F13 P15 F17 89.07(12) . .
F18 P15 F16 91.47(19) . .
F14 P15 F16 177.46(17) . .
F15 P15 F16 89.66(12) . .
F13 P15 F16 89.02(16) . .
F17 P15 F16 89.47(14) . .
F23 P16 F20 90.13(11) . .
F23 P16 F22 90.29(10) . .
F20 P16 F22 179.58(14) . .
F23 P16 F19 90.59(12) . .
F20 P16 F19 90.09(13) . .
F22 P16 F19 89.89(13) . .
F23 P16 F24 90.37(11) . .
F20 P16 F24 90.02(13) . .
F22 P16 F24 90.00(12) . .
F19 P16 F24 179.03(12) . .
F23 P16 F21 179.60(14) . .
F20 P16 F21 89.75(11) . .
F22 P16 F21 89.83(10) . .
F19 P16 F21 89.78(11) . .
F24 P16 F21 89.26(11) . .
C1 N1 C68 176.6(3) . .
C2 N2 C74 175.9(3) . .
C3 N3 C143 177.8(3) . .
C4 N4 C149 177.0(4) . .
N1 C1 Cu1 176.8(2) . .
N2 C2 Cu3 172.8(2) . .
N3 C3 Cu4 176.4(2) . .
N4 C4 Cu6 175.4(3) . .
P1 C5 P2 112.47(12) . .
P1 C5 H5A 109.3 . .
P2 C5 H5A 109.1 . .
P1 C5 H5B 109.0 . .
P2 C5 H5B 109.0 . .
H5A C5 H5B 107.8 . .
C7 C6 P2 109.20(18) . .
C7 C6 H6A 109.9 . .
P2 C6 H6A 110.0 . .
C7 C6 H6B 109.7 . .
P2 C6 H6B 109.8 . .
H6A C6 H6B 108.3 . .
C8 C7 C6 116.2(2) . .
C8 C7 H7A 108.4 . .
C6 C7 H7A 108.3 . .
C8 C7 H7B 108.1 . .
C6 C7 H7B 108.3 . .
H7A C7 H7B 107.2 . .
C7 C8 C9 115.21(19) . .
C7 C8 H8A 108.5 . .
C9 C8 H8A 108.4 . .
C7 C8 H8B 108.5 . .
C9 C8 H8B 108.4 . .
H8A C8 H8B 107.6 . .
C8 C9 P3 116.52(17) . .
C8 C9 H9A 108.4 . .
P3 C9 H9A 107.9 . .
C8 C9 H9B 108.3 . .
P3 C9 H9B 108.2 . .
H9A C9 H9B 107.1 . .
P4 C10 P3 114.50(12) . .
P4 C10 H10A 108.8 . .
P3 C10 H10A 108.8 . .
P4 C10 H10B 108.2 . .
P3 C10 H10B 108.5 . .
H10A C10 H10B 107.8 . .
C16 C11 C12 115.1(3) . .
C16 C11 P1 123.5(3) . .
C12 C11 P1 120.5(3) . .
C11 C12 C13 122.5(4) . .
C11 C12 H12 118.8 . .
C13 C12 H12 118.8 . .
C14 C13 C12 122.1(5) . .
C14 C13 H13 118.5 . .
C12 C13 H13 119.3 . .
C13 C14 C15 117.3(4) . .
C13 C14 H14 121.2 . .
C15 C14 H14 121.5 . .
C14 C15 C16 121.1(5) . .
C14 C15 H15 118.9 . .
C16 C15 H15 119.9 . .
C11 C16 C15 121.3(4) . .
C11 C16 H16 118.8 . .
C15 C16 H16 120.0 . .
C22 C17 C18 118.6(3) . .
C22 C17 P1 122.2(3) . .
C18 C17 P1 119.2(2) . .
C17 C18 C19 121.5(3) . .
C17 C18 H18 119.1 . .
C19 C18 H18 119.4 . .
C20 C19 C18 118.8(4) . .
C20 C19 H19 121.1 . .
C18 C19 H19 120.2 . .
C21 C20 C19 120.8(3) . .
C21 C20 H20 119.6 . .
C19 C20 H20 119.5 . .
C20 C21 C22 120.7(4) . .
C20 C21 H21 119.1 . .
C22 C21 H21 120.2 . .
C17 C22 C21 119.6(4) . .
C17 C22 H22 119.9 . .
C21 C22 H22 120.5 . .
C28 C23 C24 119.3(2) . .
C28 C23 P2 119.79(19) . .
C24 C23 P2 120.9(2) . .
C25 C24 C23 120.1(3) . .
C25 C24 H24 119.6 . .
C23 C24 H24 120.2 . .
C26 C25 C24 120.2(3) . .
C26 C25 H25 119.9 . .
C24 C25 H25 119.8 . .
C27 C26 C25 119.9(3) . .
C27 C26 H26 120.6 . .
C25 C26 H26 119.5 . .
C26 C27 C28 120.0(3) . .
C26 C27 H27 119.6 . .
C28 C27 H27 120.4 . .
C23 C28 C27 120.3(3) . .
C23 C28 H28 120.0 . .
C27 C28 H28 119.7 . .
C34 C29 C30 118.6(2) . .
C34 C29 P3 122.1(2) . .
C30 C29 P3 119.22(19) . .
C31 C30 C29 120.7(3) . .
C31 C30 H30 119.4 . .
C29 C30 H30 119.9 . .
C32 C31 C30 120.2(3) . .
C32 C31 H31 119.9 . .
C30 C31 H31 120.0 . .
C33 C32 C31 119.4(3) . .
C33 C32 H32 121.0 . .
C31 C32 H32 119.5 . .
C32 C33 C34 120.7(3) . .
C32 C33 H33 119.0 . .
C34 C33 H33 120.4 . .
C29 C34 C33 120.3(3) . .
C29 C34 H34 120.0 . .
C33 C34 H34 119.6 . .
C36 C35 C40 118.6(3) . .
C36 C35 P4 117.96(18) . .
C40 C35 P4 123.3(2) . .
C37 C36 C35 120.9(3) . .
C37 C36 H36 119.5 . .
C35 C36 H36 119.6 . .
C38 C37 C36 120.2(3) . .
C38 C37 H37 120.2 . .
C36 C37 H37 119.6 . .
C39 C38 C37 119.5(3) . .
C39 C38 H38 120.8 . .
C37 C38 H38 119.7 . .
C38 C39 C40 121.0(3) . .
C38 C39 H39 118.9 . .
C40 C39 H39 120.1 . .
C35 C40 C39 119.7(3) . .
C35 C40 H40 120.4 . .
C39 C40 H40 119.8 . .
C42 C41 C46 118.9(3) . .
C42 C41 P4 122.7(2) . .
C46 C41 P4 118.3(2) . .
C41 C42 C43 119.3(4) . .
C41 C42 H42 120.3 . .
C43 C42 H42 120.4 . .
C44 C43 C42 120.2(5) . .
C44 C43 H43 120.2 . .
C42 C43 H43 119.6 . .
C45 C44 C43 120.3(4) . .
C45 C44 H44 121.3 . .
C43 C44 H44 118.4 . .
C44 C45 C46 119.8(4) . .
C44 C45 H45 119.6 . .
C46 C45 H45 120.6 . .
C45 C46 C41 121.4(3) . .
C45 C46 H46 119.0 . .
C41 C46 H46 119.5 . .
P6 C47 P5 109.28(11) . .
P6 C47 H47A 109.9 . .
P5 C47 H47A 109.7 . .
P6 C47 H47B 110.0 . .
P5 C47 H47B 109.6 . .
H47A C47 H47B 108.3 . .
C49 C48 C53 118.7(2) . .
C49 C48 P5 120.12(19) . .
C53 C48 P5 121.11(19) . .
C48 C49 C50 119.9(3) . .
C48 C49 H49 120.0 . .
C50 C49 H49 120.1 . .
C51 C50 C49 120.7(3) . .
C51 C50 H50 119.6 . .
C49 C50 H50 119.7 . .
C50 C51 C52 120.2(3) . .
C50 C51 H51 120.3 . .
C52 C51 H51 119.5 . .
C51 C52 C53 119.9(3) . .
C51 C52 H52 119.8 . .
C53 C52 H52 120.3 . .
C48 C53 C52 120.6(3) . .
C48 C53 H53 120.0 . .
C52 C53 H53 119.4 . .
C55 C54 C59 117.2(3) . .
C55 C54 P5 121.2(3) . .
C59 C54 P5 121.17(19) . .
C54 C55 C56 120.7(4) . .
C54 C55 H55 119.8 . .
C56 C55 H55 119.5 . .
C57 C56 C55 121.9(4) . .
C57 C56 H56 119.3 . .
C55 C56 H56 118.8 . .
C56 C57 C58 118.2(3) . .
C56 C57 H57 120.5 . .
C58 C57 H57 121.3 . .
C57 C58 C59 120.2(3) . .
C57 C58 H58 119.4 . .
C59 C58 H58 120.4 . .
C54 C59 C58 121.7(3) . .
C54 C59 H59 119.7 . .
C58 C59 H59 118.6 . .
C61 C60 P6 117.87(16) . .
C61 C60 H60A 107.7 . .
P6 C60 H60A 107.7 . .
C61 C60 H60B 108.0 . .
P6 C60 H60B 107.8 . .
H60A C60 H60B 107.3 . .
C60 C61 C61 110.8(2) . 2_667
C60 C61 H61A 109.6 . .
C61 C61 H61A 109.9 2_667 .
C60 C61 H61B 109.2 . .
C61 C61 H61B 109.4 2_667 .
H61A C61 H61B 108.0 . .
C63 C62 C67 119.0(2) . .
C63 C62 P6 123.72(18) . .
C67 C62 P6 117.23(18) . .
C62 C63 C64 120.3(2) . .
C62 C63 H63 120.1 . .
C64 C63 H63 119.6 . .
C65 C64 C63 120.3(3) . .
C65 C64 H64 120.2 . .
C63 C64 H64 119.5 . .
C66 C65 C64 119.7(2) . .
C66 C65 H65 120.3 . .
C64 C65 H65 120.0 . .
C67 C66 C65 120.1(3) . .
C67 C66 H66 120.2 . .
C65 C66 H66 119.7 . .
C66 C67 C62 120.6(3) . .
C66 C67 H67 119.9 . .
C62 C67 H67 119.5 . .
N1 C68 C69 108.6(3) . .
N1 C68 C73 109.3(2) . .
C69 C68 C73 112.7(3) . .
N1 C68 H68 108.9 . .
C69 C68 H68 108.5 . .
C73 C68 H68 108.8 . .
C70 C69 C68 112.1(3) . .
C70 C69 H69A 108.7 . .
C68 C69 H69A 109.2 . .
C70 C69 H69B 109.0 . .
C68 C69 H69B 109.4 . .
H69A C69 H69B 108.3 . .
C69 C70 C71 112.3(4) . .
C69 C70 H70A 109.3 . .
C71 C70 H70A 108.8 . .
C69 C70 H70B 109.5 . .
C71 C70 H70B 108.9 . .
H70A C70 H70B 107.9 . .
C70 C71 C72 111.1(3) . .
C70 C71 H71A 109.4 . .
C72 C71 H71A 109.0 . .
C70 C71 H71B 109.6 . .
C72 C71 H71B 109.3 . .
H71A C71 H71B 108.3 . .
C73 C72 C71 111.3(3) . .
C73 C72 H72A 109.0 . .
C71 C72 H72A 110.3 . .
C73 C72 H72B 108.8 . .
C71 C72 H72B 110.2 . .
H72A C72 H72B 107.2 . .
C72 C73 C68 112.6(3) . .
C72 C73 H73A 109.7 . .
C68 C73 H73A 109.1 . .
C72 C73 H73B 108.9 . .
C68 C73 H73B 109.1 . .
H73A C73 H73B 107.3 . .
N2 C74 C75 109.5(2) . .
N2 C74 C79 107.9(2) . .
C75 C74 C79 112.5(3) . .
N2 C74 H74 109.3 . .
C75 C74 H74 108.6 . .
C79 C74 H74 108.9 . .
C74 C75 C76 110.1(3) . .
C74 C75 H75A 110.0 . .
C76 C75 H75A 109.6 . .
C74 C75 H75B 109.7 . .
C76 C75 H75B 109.7 . .
H75A C75 H75B 107.7 . .
C77 C76 C75 111.4(3) . .
C77 C76 H76A 109.3 . .
C75 C76 H76A 109.3 . .
C77 C76 H76B 109.5 . .
C75 C76 H76B 109.3 . .
H76A C76 H76B 108.0 . .
C78 C77 C76 112.1(3) . .
C78 C77 H77A 108.5 . .
C76 C77 H77A 109.5 . .
C78 C77 H77B 109.2 . .
C76 C77 H77B 109.5 . .
H77A C77 H77B 107.8 . .
C77 C78 C79 112.2(4) . .
C77 C78 H78A 109.0 . .
C79 C78 H78A 108.8 . .
C77 C78 H78B 110.2 . .
C79 C78 H78B 109.3 . .
H78A C78 H78B 107.2 . .
C74 C79 C78 108.9(3) . .
C74 C79 H79A 109.5 . .
C78 C79 H79A 109.8 . .
C74 C79 H79B 109.6 . .
C78 C79 H79B 110.4 . .
H79A C79 H79B 108.6 . .
P7 C80 P8 110.57(12) . .
P7 C80 H80A 109.9 . .
P8 C80 H80A 109.3 . .
P7 C80 H80B 109.6 . .
P8 C80 H80B 109.2 . .
H80A C80 H80B 108.2 . .
C82 C81 P8 109.80(17) . .
C82 C81 H81A 109.5 . .
P8 C81 H81A 109.8 . .
C82 C81 H81B 109.4 . .
P8 C81 H81B 109.6 . .
H81A C81 H81B 108.8 . .
C83 C82 C81 113.8(2) . .
C83 C82 H82A 108.7 . .
C81 C82 H82A 108.9 . .
C83 C82 H82B 108.8 . .
C81 C82 H82B 108.8 . .
H82A C82 H82B 107.6 . .
C82 C83 C84 114.83(19) . .
C82 C83 H83A 108.7 . .
C84 C83 H83A 108.8 . .
C82 C83 H83B 108.4 . .
C84 C83 H83B 108.3 . .
H83A C83 H83B 107.6 . .
C83 C84 P9 115.22(17) . .
C83 C84 H84A 108.7 . .
P9 C84 H84A 108.5 . .
C83 C84 H84B 108.2 . .
P9 C84 H84B 108.4 . .
H84A C84 H84B 107.5 . .
P10 C85 P9 112.62(13) . .
P10 C85 H85A 109.6 . .
P9 C85 H85A 109.0 . .
P10 C85 H85B 109.4 . .
P9 C85 H85B 109.0 . .
H85A C85 H85B 107.1 . .
C87 C86 C91 118.4(3) . .
C87 C86 P7 117.3(2) . .
C91 C86 P7 124.0(2) . .
C88 C87 C86 121.1(3) . .
C88 C87 H87 119.8 . .
C86 C87 H87 119.1 . .
C87 C88 C89 120.0(3) . .
C87 C88 H88 120.1 . .
C89 C88 H88 119.8 . .
C90 C89 C88 119.9(3) . .
C90 C89 H89 119.7 . .
C88 C89 H89 120.4 . .
C89 C90 C91 120.7(3) . .
C89 C90 H90 119.9 . .
C91 C90 H90 119.4 . .
C86 C91 C90 119.9(3) . .
C86 C91 H91 120.3 . .
C90 C91 H91 119.8 . .
C97 C92 C93 119.8(2) . .
C97 C92 P7 121.55(19) . .
C93 C92 P7 118.68(18) . .
C92 C93 C94 120.3(2) . .
C92 C93 H93 119.7 . .
C94 C93 H93 120.1 . .
C95 C94 C93 119.8(3) . .
C95 C94 H94 120.2 . .
C93 C94 H94 120.1 . .
C94 C95 C96 120.9(3) . .
C94 C95 H95 120.1 . .
C96 C95 H95 119.0 . .
C95 C96 C97 119.9(3) . .
C95 C96 H96 120.7 . .
C97 C96 H96 119.4 . .
C92 C97 C96 119.4(3) . .
C92 C97 H97 120.1 . .
C96 C97 H97 120.5 . .
C103 C98 C99 119.3(2) . .
C103 C98 P8 119.0(2) . .
C99 C98 P8 121.5(2) . .
C100 C99 C98 120.1(3) . .
C100 C99 H99 120.1 . .
C98 C99 H99 119.8 . .
C101 C100 C99 120.4(3) . .
C101 C100 H100 119.9 . .
C99 C100 H100 119.7 . .
C100 C101 C102 120.0(3) . .
C100 C101 H101 119.6 . .
C102 C101 H101 120.4 . .
C101 C102 C103 120.5(3) . .
C101 C102 H102 120.0 . .
C103 C102 H102 119.4 . .
C98 C103 C102 119.6(3) . .
C98 C103 H103 120.1 . .
C102 C103 H103 120.3 . .
C109 C104 C105 118.5(2) . .
C109 C104 P9 119.08(18) . .
C105 C104 P9 122.4(2) . .
C106 C105 C104 119.9(3) . .
C106 C105 H105 120.2 . .
C104 C105 H105 119.9 . .
C107 C106 C105 121.2(3) . .
C107 C106 H106 119.5 . .
C105 C106 H106 119.3 . .
C108 C107 C106 119.5(3) . .
C108 C107 H107 120.6 . .
C106 C107 H107 119.9 . .
C107 C108 C109 120.0(3) . .
C107 C108 H108 119.9 . .
C109 C108 H108 120.1 . .
C104 C109 C108 120.8(2) . .
C104 C109 H109 118.9 . .
C108 C109 H109 120.3 . .
C115 C110 C111 119.6(3) . .
C115 C110 P10 119.0(2) . .
C111 C110 P10 121.4(2) . .
C112 C111 C110 119.0(4) . .
C112 C111 H111 120.0 . .
C110 C111 H111 121.1 . .
C113 C112 C111 121.1(4) . .
C113 C112 H112 119.6 . .
C111 C112 H112 119.3 . .
C112 C113 C114 120.3(3) . .
C112 C113 H113 119.4 . .
C114 C113 H113 120.3 . .
C113 C114 C115 120.2(4) . .
C113 C114 H114 119.4 . .
C115 C114 H114 120.4 . .
C110 C115 C114 119.8(3) . .
C110 C115 H115 120.3 . .
C114 C115 H115 120.0 . .
C121 C116 C117 118.5(3) . .
C121 C116 P10 117.5(2) . .
C117 C116 P10 124.0(2) . .
C116 C117 C118 119.5(3) . .
C116 C117 H117 120.5 . .
C118 C117 H117 120.0 . .
C119 C118 C117 120.3(3) . .
C119 C118 H118 120.0 . .
C117 C118 H118 119.7 . .
C120 C119 C118 120.5(3) . .
C120 C119 H119 119.7 . .
C118 C119 H119 119.8 . .
C119 C120 C121 119.6(3) . .
C119 C120 H120 119.9 . .
C121 C120 H120 120.5 . .
C120 C121 C116 121.6(3) . .
C120 C121 H121 119.0 . .
C116 C121 H121 119.4 . .
P12 C122 P11 109.41(12) . .
P12 C122 H12A 109.4 . .
P11 C122 H12A 109.9 . .
P12 C122 H12B 109.7 . .
P11 C122 H12B 110.0 . .
H12A C122 H12B 108.4 . .
C124 C123 P12 117.66(16) . .
C124 C123 H12C 107.9 . .
P12 C123 H12C 107.8 . .
C124 C123 H12D 108.1 . .
P12 C123 H12D 107.8 . .
H12C C123 H12D 107.2 . .
C124 C124 C123 110.8(2) 2_776 .
C124 C124 H12E 109.5 2_776 .
C123 C124 H12E 109.8 . .
C124 C124 H12F 108.8 2_776 .
C123 C124 H12F 109.7 . .
H12E C124 H12F 108.2 . .
C126 C125 C130 118.7(3) . .
C126 C125 P11 120.9(2) . .
C130 C125 P11 120.04(19) . .
C125 C126 C127 119.9(4) . .
C125 C126 H126 120.2 . .
C127 C126 H126 119.9 . .
C128 C127 C126 120.8(4) . .
C128 C127 H127 119.1 . .
C126 C127 H127 120.1 . .
C129 C128 C127 119.7(3) . .
C129 C128 H128 119.8 . .
C127 C128 H128 120.4 . .
C128 C129 C130 119.9(3) . .
C128 C129 H129 120.0 . .
C130 C129 H129 120.1 . .
C125 C130 C129 121.0(3) . .
C125 C130 H130 119.7 . .
C129 C130 H130 119.3 . .
C136 C131 C132 119.2(2) . .
C136 C131 P11 118.48(19) . .
C132 C131 P11 122.3(2) . .
C133 C132 C131 119.6(3) . .
C133 C132 H132 120.5 . .
C131 C132 H132 119.9 . .
C134 C133 C132 120.6(3) . .
C134 C133 H133 120.5 . .
C132 C133 H133 119.0 . .
C133 C134 C135 120.7(3) . .
C133 C134 H134 118.7 . .
C135 C134 H134 120.5 . .
C134 C135 C136 119.4(3) . .
C134 C135 H135 120.2 . .
C136 C135 H135 120.4 . .
C131 C136 C135 120.5(3) . .
C131 C136 H136 119.6 . .
C135 C136 H136 119.9 . .
C142 C137 C138 119.2(2) . .
C142 C137 P12 123.9(2) . .
C138 C137 P12 116.9(2) . .
C139 C138 C137 120.0(3) . .
C139 C138 H138 120.2 . .
C137 C138 H138 119.8 . .
C140 C139 C138 120.2(3) . .
C140 C139 H139 120.3 . .
C138 C139 H139 119.4 . .
C141 C140 C139 120.0(3) . .
C141 C140 H140 119.9 . .
C139 C140 H140 120.1 . .
C140 C141 C142 120.4(3) . .
C140 C141 H141 120.3 . .
C142 C141 H141 119.4 . .
C137 C142 C141 120.3(3) . .
C137 C142 H142 119.6 . .
C141 C142 H142 120.1 . .
N3 C143 C144 109.3(2) . .
N3 C143 C148 108.7(2) . .
C144 C143 C148 112.1(3) . .
N3 C143 H143 108.8 . .
C144 C143 H143 109.1 . .
C148 C143 H143 108.8 . .
C145 C144 C143 112.5(3) . .
C145 C144 H14A 109.2 . .
C143 C144 H14A 108.6 . .
C145 C144 H14B 109.2 . .
C143 C144 H14B 109.1 . .
H14A C144 H14B 108.1 . .
C144 C145 C146 111.3(3) . .
C144 C145 H14C 109.6 . .
C146 C145 H14C 109.4 . .
C144 C145 H14D 109.6 . .
C146 C145 H14D 108.6 . .
H14C C145 H14D 108.3 . .
C147 C146 C145 111.3(3) . .
C147 C146 H14E 109.1 . .
C145 C146 H14E 110.0 . .
C147 C146 H14F 108.5 . .
C145 C146 H14F 109.2 . .
H14E C146 H14F 108.8 . .
C148 C147 C146 111.4(3) . .
C148 C147 H14G 109.0 . .
C146 C147 H14G 109.7 . .
C148 C147 H14H 109.1 . .
C146 C147 H14H 110.0 . .
H14G C147 H14H 107.5 . .
C147 C148 C143 112.1(2) . .
C147 C148 H14I 109.3 . .
C143 C148 H14I 109.3 . .
C147 C148 H14J 109.1 . .
C143 C148 H14J 109.3 . .
H14I C148 H14J 107.7 . .
C154 C149 N4 110.7(5) . .
C154 C149 C150 116.5(5) . .
N4 C149 C150 112.2(4) . .
C154 C149 H149 105.7 . .
N4 C149 H149 105.4 . .
C150 C149 H149 105.4 . .
C149 C150 C151 111.9(5) . .
C149 C150 H15A 109.5 . .
C151 C150 H15A 110.4 . .
C149 C150 H15B 108.3 . .
C151 C150 H15B 109.6 . .
H15A C150 H15B 107.0 . .
C152 C151 C150 109.0(6) . .
C152 C151 H15C 111.9 . .
C150 C151 H15C 108.6 . .
C152 C151 H15D 111.3 . .
C150 C151 H15D 109.1 . .
H15C C151 H15D 106.8 . .
C151 C152 C153 111.8(6) . .
C151 C152 H15E 107.5 . .
C153 C152 H15E 110.8 . .
C151 C152 H15F 107.7 . .
C153 C152 H15F 111.5 . .
H15E C152 H15F 107.3 . .
C154 C153 C152 105.0(5) . .
C149 C154 C153 111.7(6) . .
C149 C154 H15G 107.6 . .
C153 C154 H15G 109.2 . .
C149 C154 H15H 111.2 . .
C153 C154 H15H 110.2 . .
H15G C154 H15H 106.7 . .
N5 C155 C156 176.1(8) . .
C155 C156 H15I 109.5 . .
C155 C156 H15J 109.5 . .
H15I C156 H15J 108.4 . .
C155 C156 H15K 110.0 . .
H15I C156 H15K 108.8 . .
H15J C156 H15K 110.6 . .
N6 C157 C158 168.0(12) . .
C157 C158 H15L 107.1 . .
C157 C158 H15M 113.0 . .
H15L C158 H15M 114.1 . .
C157 C158 H15N 104.5 . .
H15L C158 H15N 104.8 . .
H15M C158 H15N 112.4 . .
N7 C159 C160 179.6(4) . .
C159 C160 H16D 109.5 . .
C159 C160 H16E 110.0 . .
H16D C160 H16E 109.4 . .
C159 C160 H16F 109.9 . .
H16D C160 H16F 108.6 . .
H16E C160 H16F 109.4 . .
N8 C161 C162 177.5(6) . .
C161 C162 H16A 109.4 . .
C161 C162 H16B 109.7 . .
H16A C162 H16B 109.2 . .
C161 C162 H16C 109.6 . .
H16A C162 H16C 109.3 . .
H16B C162 H16C 109.6 . .

loop_
_geom_bond_atom_site_label_1
_geom_bond_atom_site_label_2
_geom_bond_distance
_geom_bond_site_symmetry_2
Cu1 C1 1.938(3) .
Cu1 P1 2.2661(6) .
Cu1 P5 2.2809(6) .
Cu1 Cu2 2.6784(4) .
Cu1 H1 1.8002 .
Cu2 P6 2.2319(6) .
Cu2 P4 2.2469(6) .
Cu2 Cu3 2.6554(4) .
Cu2 H1 1.7706 .
Cu3 C2 1.929(3) .
Cu3 P2 2.2748(6) .
Cu3 P3 2.3197(6) .
Cu3 H1 1.5816 .
Cu4 C3 1.938(2) .
Cu4 P7 2.2572(6) .
Cu4 P11 2.2757(6) .
Cu4 Cu5 2.6791(4) .
Cu4 Cu6 3.0304(4) .
Cu4 H2 1.8565 .
Cu5 P12 2.2344(6) .
Cu5 P10 2.2485(6) .
Cu5 Cu6 2.6433(4) .
Cu5 H2 1.6126 .
Cu6 C4 1.934(3) .
Cu6 P8 2.2729(6) .
Cu6 P9 2.3275(6) .
Cu6 H2 1.6436 .
P1 C17 1.821(3) .
P1 C11 1.822(3) .
P1 C5 1.833(3) .
P2 C23 1.832(3) .
P2 C6 1.836(3) .
P2 C5 1.845(2) .
P3 C29 1.825(2) .
P3 C10 1.837(2) .
P3 C9 1.840(2) .
P4 C41 1.813(3) .
P4 C35 1.821(3) .
P4 C10 1.836(2) .
P5 C54 1.829(2) .
P5 C48 1.832(2) .
P5 C47 1.841(2) .
P6 C62 1.820(2) .
P6 C60 1.835(2) .
P6 C47 1.840(2) .
P7 C92 1.821(2) .
P7 C86 1.822(3) .
P7 C80 1.833(2) .
P8 C98 1.828(2) .
P8 C81 1.836(2) .
P8 C80 1.852(2) .
P9 C104 1.824(3) .
P9 C85 1.845(2) .
P9 C84 1.848(2) .
P10 C110 1.820(3) .
P10 C116 1.827(3) .
P10 C85 1.832(2) .
P11 C131 1.823(2) .
P11 C125 1.833(2) .
P11 C122 1.843(2) .
P12 C137 1.824(2) .
P12 C122 1.839(2) .
P12 C123 1.841(2) .
P13 F4 1.539(3) .
P13 F6 1.551(4) .
P13 F5 1.562(3) .
P13 F3 1.570(3) .
P13 F2 1.573(4) .
P13 F1 1.581(4) .
P14 F9 1.561(2) .
P14 F8 1.576(2) .
P14 F10 1.578(2) .
P14 F7 1.5982(18) .
P14 F12 1.6059(16) .
P14 F11 1.612(2) .
P15 F18 1.569(3) .
P15 F14 1.578(3) .
P15 F15 1.5882(19) .
P15 F13 1.591(2) .
P15 F17 1.594(2) .
P15 F16 1.605(3) .
P16 F23 1.5904(18) .
P16 F20 1.594(2) .
P16 F22 1.5947(19) .
P16 F19 1.596(2) .
P16 F24 1.599(2) .
P16 F21 1.6035(18) .
N1 C1 1.142(3) .
N1 C68 1.456(3) .
N2 C2 1.148(3) .
N2 C74 1.457(3) .
N3 C3 1.155(3) .
N3 C143 1.449(3) .
N4 C4 1.149(4) .
N4 C149 1.467(5) .
N5 C155 1.074(6) .
N6 C157 1.206(10) .
N7 C159 1.119(6) .
N8 C161 1.152(6) .
C5 H5A 0.9873 .
C5 H5B 0.9937 .
C6 C7 1.538(3) .
C6 H6A 0.9880 .
C6 H6B 0.9915 .
C7 C8 1.527(3) .
C7 H7A 0.9905 .
C7 H7B 0.9921 .
C8 C9 1.535(3) .
C8 H8A 0.9881 .
C8 H8B 0.9880 .
C9 H9A 0.9921 .
C9 H9B 0.9903 .
C10 H10A 0.9841 .
C10 H10B 0.9917 .
C11 C16 1.3354(10) .
C11 C12 1.319(5) .
C12 C13 1.393(6) .
C12 H12 0.9538 .
C13 C14 1.274(7) .
C13 H13 0.9492 .
C14 C15 1.323(8) .
C14 H14 0.9532 .
C15 C16 1.401(6) .
C15 H15 0.9377 .
C16 H16 0.9410 .
C17 C22 1.386(4) .
C17 C18 1.387(4) .
C18 C19 1.389(4) .
C18 H18 0.9529 .
C19 C20 1.373(6) .
C19 H19 0.9503 .
C20 C21 1.360(7) .
C20 H20 0.9526 .
C21 C22 1.394(6) .
C21 H21 0.9427 .
C22 H22 0.9454 .
C23 C28 1.379(4) .
C23 C24 1.400(4) .
C24 C25 1.384(4) .
C24 H24 0.9520 .
C25 C26 1.384(5) .
C25 H25 0.9536 .
C26 C27 1.381(5) .
C26 H26 0.9513 .
C27 C28 1.397(4) .
C27 H27 0.9443 .
C28 H28 0.9479 .
C29 C34 1.388(4) .
C29 C30 1.394(4) .
C30 C31 1.385(4) .
C30 H30 0.9579 .
C31 C32 1.385(5) .
C31 H31 0.9493 .
C32 C33 1.378(5) .
C32 H32 0.9462 .
C33 C34 1.389(4) .
C33 H33 0.9442 .
C34 H34 0.9455 .
C35 C36 1.391(4) .
C35 C40 1.391(4) .
C36 C37 1.387(4) .
C36 H36 0.9526 .
C37 C38 1.374(5) .
C37 H37 0.9549 .
C38 C39 1.373(6) .
C38 H38 0.9511 .
C39 C40 1.395(5) .
C39 H39 0.9449 .
C40 H40 0.9439 .
C41 C42 1.377(5) .
C41 C46 1.388(4) .
C42 C43 1.397(6) .
C42 H42 0.9587 .
C43 C44 1.386(9) .
C43 H43 0.9448 .
C44 C45 1.352(7) .
C44 H44 0.9495 .
C45 C46 1.373(5) .
C45 H45 0.9546 .
C46 H46 0.9506 .
C47 H47A 0.9908 .
C47 H47B 0.9901 .
C48 C49 1.379(4) .
C48 C53 1.389(4) .
C49 C50 1.396(4) .
C49 H49 0.9441 .
C50 C51 1.358(6) .
C50 H50 0.9527 .
C51 C52 1.365(5) .
C51 H51 0.9537 .
C52 C53 1.390(4) .
C52 H52 0.9528 .
C53 H53 0.9523 .
C54 C55 1.349(4) .
C54 C59 1.368(4) .
C55 C56 1.385(6) .
C55 H55 0.9572 .
C56 C57 1.345(7) .
C56 H56 0.9514 .
C57 C58 1.348(5) .
C57 H57 0.9521 .
C58 C59 1.388(4) .
C58 H58 0.9464 .
C59 H59 0.9479 .
C60 C61 1.524(3) .
C60 H60A 0.9891 .
C60 H60B 0.9870 .
C61 C61 1.529(4) 2_667
C61 H61A 0.9864 .
C61 H61B 0.9928 .
C62 C63 1.389(3) .
C62 C67 1.396(3) .
C63 C64 1.389(4) .
C63 H63 0.9537 .
C64 C65 1.387(4) .
C64 H64 0.9519 .
C65 C66 1.386(4) .
C65 H65 0.9463 .
C66 C67 1.383(4) .
C66 H66 0.9532 .
C67 H67 0.9521 .
C68 C69 1.508(5) .
C68 C73 1.514(4) .
C68 H68 1.0009 .
C69 C70 1.506(7) .
C69 H69A 0.9886 .
C69 H69B 0.9865 .
C70 C71 1.523(7) .
C70 H70A 0.9928 .
C70 H70B 0.9866 .
C71 C72 1.530(6) .
C71 H71A 0.9909 .
C71 H71B 0.9852 .
C72 C73 1.509(5) .
C72 H72A 0.9953 .
C72 H72B 0.9965 .
C73 H73A 0.9929 .
C73 H73B 0.9939 .
C74 C75 1.504(5) .
C74 C79 1.520(5) .
C74 H74 1.0057 .
C75 C76 1.527(4) .
C75 H75A 0.9922 .
C75 H75B 0.9933 .
C76 C77 1.514(7) .
C76 H76A 0.9924 .
C76 H76B 0.9881 .
C77 C78 1.496(7) .
C77 H77A 0.9921 .
C77 H77B 0.9896 .
C78 C79 1.524(5) .
C78 H78A 1.0021 .
C78 H78B 0.9864 .
C79 H79A 0.9874 .
C79 H79B 0.9904 .
C80 H80A 0.9860 .
C80 H80B 0.9927 .
C81 C82 1.542(3) .
C81 H81A 0.9848 .
C81 H81B 0.9883 .
C82 C83 1.529(3) .
C82 H82A 0.9913 .
C82 H82B 0.9909 .
C83 C84 1.532(3) .
C83 H83A 0.9858 .
C83 H83B 0.9912 .
C84 H84A 0.9871 .
C84 H84B 0.9916 .
C85 H85A 0.9941 .
C85 H85B 0.9934 .
C86 C87 1.388(4) .
C86 C91 1.391(4) .
C87 C88 1.378(4) .
C87 H87 0.9482 .
C88 C89 1.379(6) .
C88 H88 0.9449 .
C89 C90 1.363(6) .
C89 H89 0.9489 .
C90 C91 1.395(4) .
C90 H90 0.9506 .
C91 H91 0.9546 .
C92 C97 1.390(4) .
C92 C93 1.391(3) .
C93 C94 1.393(4) .
C93 H93 0.9484 .
C94 C95 1.363(5) .
C94 H94 0.9521 .
C95 C96 1.388(5) .
C95 H95 0.9494 .
C96 C97 1.396(4) .
C96 H96 0.9518 .
C97 H97 0.9462 .
C98 C103 1.388(4) .
C98 C99 1.391(4) .
C99 C100 1.390(4) .
C99 H99 0.9423 .
C100 C101 1.368(5) .
C100 H100 0.9484 .
C101 C102 1.373(6) .
C101 H101 0.9481 .
C102 C103 1.397(4) .
C102 H102 0.9543 .
C103 H103 0.9498 .
C104 C109 1.391(4) .
C104 C105 1.403(3) .
C105 C106 1.381(4) .
C105 H105 0.9531 .
C106 C107 1.380(5) .
C106 H106 0.9560 .
C107 C108 1.379(4) .
C107 H107 0.9441 .
C108 C109 1.393(4) .
C108 H108 0.9524 .
C109 H109 0.9445 .
C110 C115 1.369(4) .
C110 C111 1.395(4) .
C111 C112 1.394(5) .
C111 H111 0.9500 .
C112 C113 1.346(7) .
C112 H112 0.9569 .
C113 C114 1.362(7) .
C113 H113 0.9496 .
C114 C115 1.402(5) .
C114 H114 0.9393 .
C115 H115 0.9478 .
C116 C121 1.388(4) .
C116 C117 1.391(4) .
C117 C118 1.401(4) .
C117 H117 0.9504 .
C118 C119 1.382(5) .
C118 H118 0.9519 .
C119 C120 1.358(5) .
C119 H119 0.9543 .
C120 C121 1.384(4) .
C120 H120 0.9508 .
C121 H121 0.9525 .
C122 H12A 0.9907 .
C122 H12B 0.9885 .
C123 C124 1.528(3) .
C123 H12C 0.9915 .
C123 H12D 0.9865 .
C124 C124 1.526(4) 2_776
C124 H12E 0.9862 .
C124 H12F 0.9904 .
C125 C126 1.386(4) .
C125 C130 1.387(4) .
C126 C127 1.390(5) .
C126 H126 0.9447 .
C127 C128 1.381(7) .
C127 H127 0.9437 .
C128 C129 1.364(5) .
C128 H128 0.9457 .
C129 C130 1.393(4) .
C129 H129 0.9531 .
C130 H130 0.9518 .
C131 C136 1.386(4) .
C131 C132 1.397(4) .
C132 C133 1.391(4) .
C132 H132 0.9551 .
C133 C134 1.371(5) .
C133 H133 0.9549 .
C134 C135 1.372(5) .
C134 H134 0.9515 .
C135 C136 1.401(4) .
C135 H135 0.9492 .
C136 H136 0.9504 .
C137 C142 1.382(4) .
C137 C138 1.393(4) .
C138 C139 1.391(4) .
C138 H138 0.9581 .
C139 C140 1.374(5) .
C139 H139 0.9605 .
C140 C141 1.374(5) .
C140 H140 0.9521 .
C141 C142 1.387(4) .
C141 H141 0.9432 .
C142 H142 0.9468 .
C143 C144 1.520(4) .
C143 C148 1.532(4) .
C143 H143 1.0034 .
C144 C145 1.511(5) .
C144 H14A 0.9930 .
C144 H14B 0.9849 .
C145 C146 1.532(5) .
C145 H14C 0.9899 .
C145 H14D 0.9869 .
C146 C147 1.526(5) .
C146 H14E 0.9801 .
C146 H14F 0.9903 .
C147 C148 1.511(5) .
C147 H14G 0.9934 .
C147 H14H 0.9948 .
C148 H14I 0.9926 .
C148 H14J 0.9907 .
C149 C154 1.402(8) .
C149 C150 1.482(7) .
C149 H149 1.0228 .
C150 C151 1.502(7) .
C150 H15A 1.0004 .
C150 H15B 0.9922 .
C151 C152 1.432(12) .
C151 H15C 1.0042 .
C151 H15D 0.9974 .
C152 C153 1.592(12) .
C152 H15E 0.9936 .
C152 H15F 0.9940 .
C153 C154 1.563(7) .
C154 H15G 1.0204 .
C154 H15H 0.9792 .
C155 C156 1.440(8) .
C156 H15I 0.9965 .
C156 H15J 0.9748 .
C156 H15K 0.9719 .
C157 C158 1.280(11) .
C158 H15L 0.9991 .
C158 H15M 0.9052 .
C158 H15N 1.0190 .
C159 C160 1.456(7) .
C160 H16D 0.9843 .
C160 H16E 0.9781 .
C160 H16F 0.9838 .
C161 C162 1.411(7) .
C162 H16A 0.9828 .
C162 H16B 0.9807 .
C162 H16C 0.9778 .

loop_
_geom_torsion_atom_site_label_1
_geom_torsion_atom_site_label_2
_geom_torsion_atom_site_label_3
_geom_torsion_atom_site_label_4
_geom_torsion
_geom_torsion_site_symmetry_4
C17 P1 C5 P2 75.27(16) .
C11 P1 C5 P2 -176.47(14) .
Cu1 P1 C5 P2 -49.68(15) .
C23 P2 C5 P1 163.52(13) .
C6 P2 C5 P1 -90.92(15) .
Cu3 P2 C5 P1 31.60(16) .
C23 P2 C6 C7 -66.39(18) .
C5 P2 C6 C7 -172.26(16) .
Cu3 P2 C6 C7 60.65(17) .
P2 C6 C7 C8 -122.8(2) .
C6 C7 C8 C9 53.6(3) .
C7 C8 C9 P3 48.2(3) .
C29 P3 C9 C8 63.0(2) .
C10 P3 C9 C8 169.98(18) .
Cu3 P3 C9 C8 -69.77(19) .
C41 P4 C10 P3 -162.33(14) .
C35 P4 C10 P3 86.35(15) .
Cu2 P4 C10 P3 -41.07(14) .
C29 P3 C10 P4 -88.98(14) .
C9 P3 C10 P4 164.66(13) .
Cu3 P3 C10 P4 38.16(15) .
C17 P1 C11 C16 129.8(6) .
C5 P1 C11 C16 21.4(6) .
Cu1 P1 C11 C16 -105.2(6) .
C17 P1 C11 C12 -62.0(5) .
C5 P1 C11 C12 -170.5(5) .
Cu1 P1 C11 C12 63.0(5) .
C16 C11 C12 C13 -5.4(11) .
P1 C11 C12 C13 -174.5(6) .
C11 C12 C13 C14 -2.0(14) .
C12 C13 C14 C15 7.8(14) .
C13 C14 C15 C16 -6.3(15) .
C12 C11 C16 C15 6.8(13) .
P1 C11 C16 C15 175.6(8) .
C14 C15 C16 C11 -1.2(17) .
C11 P1 C17 C22 -41.7(3) .
C5 P1 C17 C22 66.3(3) .
Cu1 P1 C17 C22 -167.9(3) .
C11 P1 C17 C18 140.2(2) .
C5 P1 C17 C18 -111.9(2) .
Cu1 P1 C17 C18 14.0(3) .
C22 C17 C18 C19 -1.1(5) .
P1 C17 C18 C19 177.1(2) .
C17 C18 C19 C20 1.1(5) .
C18 C19 C20 C21 -0.3(7) .
C19 C20 C21 C22 -0.6(9) .
C18 C17 C22 C21 0.2(6) .
P1 C17 C22 C21 -177.9(4) .
C20 C21 C22 C17 0.6(8) .
C6 P2 C23 C28 124.3(2) .
C5 P2 C23 C28 -127.9(2) .
Cu3 P2 C23 C28 3.1(2) .
C6 P2 C23 C24 -54.7(2) .
C5 P2 C23 C24 53.1(2) .
Cu3 P2 C23 C24 -175.85(18) .
C28 C23 C24 C25 -0.1(4) .
P2 C23 C24 C25 178.9(2) .
C23 C24 C25 C26 -0.1(5) .
C24 C25 C26 C27 0.3(5) .
C25 C26 C27 C28 -0.4(5) .
C24 C23 C28 C27 0.0(4) .
P2 C23 C28 C27 -179.0(2) .
C26 C27 C28 C23 0.3(4) .
C10 P3 C29 C34 -35.4(2) .
C9 P3 C29 C34 67.0(2) .
Cu3 P3 C29 C34 -158.72(19) .
C10 P3 C29 C30 142.4(2) .
C9 P3 C29 C30 -115.2(2) .
Cu3 P3 C29 C30 19.1(2) .
C34 C29 C30 C31 0.7(4) .
P3 C29 C30 C31 -177.2(2) .
C29 C30 C31 C32 1.1(5) .
C30 C31 C32 C33 -1.8(6) .
C31 C32 C33 C34 0.7(6) .
C30 C29 C34 C33 -1.8(4) .
P3 C29 C34 C33 176.0(2) .
C32 C33 C34 C29 1.1(5) .
C41 P4 C35 C36 173.4(2) .
C10 P4 C35 C36 -78.1(2) .
Cu2 P4 C35 C36 45.0(2) .
C41 P4 C35 C40 -1.6(3) .
C10 P4 C35 C40 106.9(2) .
Cu2 P4 C35 C40 -130.0(2) .
C40 C35 C36 C37 -1.1(4) .
P4 C35 C36 C37 -176.3(2) .
C35 C36 C37 C38 2.0(5) .
C36 C37 C38 C39 -0.9(5) .
C37 C38 C39 C40 -1.2(5) .
C36 C35 C40 C39 -0.9(4) .
P4 C35 C40 C39 174.0(2) .
C38 C39 C40 C35 2.1(5) .
C35 P4 C41 C42 76.9(4) .
C10 P4 C41 C42 -34.4(4) .
Cu2 P4 C41 C42 -152.9(4) .
C35 P4 C41 C46 -104.9(2) .
C10 P4 C41 C46 143.7(2) .
Cu2 P4 C41 C46 25.3(3) .
C46 C41 C42 C43 -3.7(8) .
P4 C41 C42 C43 174.4(6) .
C41 C42 C43 C44 1.6(12) .
C42 C43 C44 C45 1.8(12) .
C43 C44 C45 C46 -3.1(9) .
C44 C45 C46 C41 1.0(6) .
C42 C41 C46 C45 2.4(6) .
P4 C41 C46 C45 -175.8(3) .
C62 P6 C47 P5 179.02(11) .
C60 P6 C47 P5 68.48(13) .
Cu2 P6 C47 P5 -53.14(12) .
C54 P5 C47 P6 153.99(12) .
C48 P5 C47 P6 -98.16(12) .
Cu1 P5 C47 P6 29.92(12) .
C54 P5 C48 C49 -125.2(2) .
C47 P5 C48 C49 126.7(2) .
Cu1 P5 C48 C49 2.8(2) .
C54 P5 C48 C53 58.6(2) .
C47 P5 C48 C53 -49.5(2) .
Cu1 P5 C48 C53 -173.4(2) .
C53 C48 C49 C50 1.9(4) .
P5 C48 C49 C50 -174.4(3) .
C48 C49 C50 C51 -1.6(5) .
C49 C50 C51 C52 0.4(6) .
C50 C51 C52 C53 0.4(5) .
C49 C48 C53 C52 -1.0(5) .
P5 C48 C53 C52 175.2(3) .
C51 C52 C53 C48 -0.1(5) .
C48 P5 C54 C55 26.0(5) .
C47 P5 C54 C55 132.9(5) .
Cu1 P5 C54 C55 -104.5(5) .
C48 P5 C54 C59 -162.1(2) .
C47 P5 C54 C59 -55.2(3) .
Cu1 P5 C54 C59 67.4(3) .
C59 C54 C55 C56 -0.9(11) .
P5 C54 C55 C56 171.3(8) .
C54 C55 C56 C57 3.6(16) .
C55 C56 C57 C58 -4.3(15) .
C56 C57 C58 C59 2.5(9) .
C55 C54 C59 C58 -0.8(6) .
P5 C54 C59 C58 -173.1(2) .
C57 C58 C59 C54 0.0(6) .
C62 P6 C60 C61 -54.27(19) .
C47 P6 C60 C61 55.59(19) .
Cu2 P6 C60 C61 175.95(14) .
P6 C60 C61 C61 -174.57(19) 2_667
C60 P6 C62 C63 80.8(2) .
C47 P6 C62 C63 -29.7(2) .
Cu2 P6 C62 C63 -152.83(17) .
C60 P6 C62 C67 -101.2(2) .
C47 P6 C62 C67 148.29(19) .
Cu2 P6 C62 C67 25.2(2) .
C67 C62 C63 C64 -1.2(4) .
P6 C62 C63 C64 176.8(2) .
C62 C63 C64 C65 1.3(4) .
C63 C64 C65 C66 -0.6(5) .
C64 C65 C66 C67 -0.3(5) .
C65 C66 C67 C62 0.4(5) .
C63 C62 C67 C66 0.3(4) .
P6 C62 C67 C66 -177.8(2) .
N1 C68 C69 C70 69.5(4) .
C73 C68 C69 C70 -51.8(4) .
C68 C69 C70 C71 53.0(4) .
C69 C70 C71 C72 -54.2(5) .
C70 C71 C72 C73 54.1(5) .
C71 C72 C73 C68 -53.4(4) .
N1 C68 C73 C72 -68.5(4) .
C69 C68 C73 C72 52.4(4) .
N2 C74 C75 C76 -177.2(3) .
C79 C74 C75 C76 -57.2(4) .
C74 C75 C76 C77 54.2(4) .
C75 C76 C77 C78 -53.7(5) .
C76 C77 C78 C79 54.9(5) .
N2 C74 C79 C78 178.3(3) .
C75 C74 C79 C78 57.3(4) .
C77 C78 C79 C74 -55.5(5) .
C92 P7 C80 P8 73.61(14) .
C86 P7 C80 P8 -178.59(12) .
Cu4 P7 C80 P8 -52.10(13) .
C98 P8 C80 P7 163.88(12) .
C81 P8 C80 P7 -91.37(13) .
Cu6 P8 C80 P7 29.95(15) .
C98 P8 C81 C82 -68.94(18) .
C80 P8 C81 C82 -176.07(15) .
Cu6 P8 C81 C82 57.38(17) .
P8 C81 C82 C83 -125.37(18) .
C81 C82 C83 C84 55.6(3) .
C82 C83 C84 P9 46.9(3) .
C104 P9 C84 C83 64.04(19) .
C85 P9 C84 C83 172.35(17) .
Cu6 P9 C84 C83 -68.93(19) .
C110 P10 C85 P9 88.23(15) .
C116 P10 C85 P9 -162.17(13) .
Cu5 P10 C85 P9 -44.62(14) .
C104 P9 C85 P10 -82.64(14) .
C84 P9 C85 P10 170.87(13) .
Cu6 P9 C85 P10 44.26(14) .
C92 P7 C86 C87 -57.3(3) .
C80 P7 C86 C87 -166.5(2) .
Cu4 P7 C86 C87 67.3(3) .
C92 P7 C86 C91 129.7(3) .
C80 P7 C86 C91 20.4(3) .
Cu4 P7 C86 C91 -105.8(2) .
C91 C86 C87 C88 0.1(5) .
P7 C86 C87 C88 -173.3(3) .
C86 C87 C88 C89 0.4(7) .
C87 C88 C89 C90 -0.7(7) .
C88 C89 C90 C91 0.4(7) .
C87 C86 C91 C90 -0.4(5) .
P7 C86 C91 C90 172.6(3) .
C89 C90 C91 C86 0.2(6) .
C86 P7 C92 C97 -54.2(2) .
C80 P7 C92 C97 56.0(2) .
Cu4 P7 C92 C97 -178.6(2) .
C86 P7 C92 C93 125.8(2) .
C80 P7 C92 C93 -123.9(2) .
Cu4 P7 C92 C93 1.4(2) .
C97 C92 C93 C94 -1.1(4) .
P7 C92 C93 C94 178.9(2) .
C92 C93 C94 C95 1.2(4) .
C93 C94 C95 C96 -0.9(5) .
C94 C95 C96 C97 0.6(6) .
C93 C92 C97 C96 0.8(4) .
P7 C92 C97 C96 -179.2(3) .
C95 C96 C97 C92 -0.5(5) .
C81 P8 C98 C103 105.2(2) .
C80 P8 C98 C103 -147.1(2) .
Cu6 P8 C98 C103 -14.2(3) .
C81 P8 C98 C99 -69.9(2) .
C80 P8 C98 C99 37.9(2) .
Cu6 P8 C98 C99 170.76(19) .
C103 C98 C99 C100 -0.6(4) .
P8 C98 C99 C100 174.4(2) .
C98 C99 C100 C101 -1.0(5) .
C99 C100 C101 C102 1.9(6) .
C100 C101 C102 C103 -1.1(7) .
C99 C98 C103 C102 1.4(5) .
P8 C98 C103 C102 -173.7(3) .
C101 C102 C103 C98 -0.6(6) .
C85 P9 C104 C109 133.3(2) .
C84 P9 C104 C109 -123.8(2) .
Cu6 P9 C104 C109 11.1(2) .
C85 P9 C104 C105 -47.7(2) .
C84 P9 C104 C105 55.2(2) .
Cu6 P9 C104 C105 -169.91(18) .
C109 C104 C105 C106 -1.7(4) .
P9 C104 C105 C106 179.3(2) .
C104 C105 C106 C107 0.4(5) .
C105 C106 C107 C108 1.3(5) .
C106 C107 C108 C109 -1.7(4) .
C105 C104 C109 C108 1.4(4) .
P9 C104 C109 C108 -179.6(2) .
C107 C108 C109 C104 0.3(4) .
C116 P10 C110 C115 146.2(2) .
C85 P10 C110 C115 -104.6(2) .
Cu5 P10 C110 C115 20.2(3) .
C116 P10 C110 C111 -36.3(3) .
C85 P10 C110 C111 72.8(2) .
Cu5 P10 C110 C111 -162.42(19) .
C115 C110 C111 C112 -0.8(4) .
P10 C110 C111 C112 -178.2(3) .
C110 C111 C112 C113 0.7(6) .
C111 C112 C113 C114 -0.1(7) .
C112 C113 C114 C115 -0.4(7) .
C111 C110 C115 C114 0.3(5) .
P10 C110 C115 C114 177.8(3) .
C113 C114 C115 C110 0.3(6) .
C110 P10 C116 C121 -94.1(2) .
C85 P10 C116 C121 157.6(2) .
Cu5 P10 C116 C121 39.8(2) .
C110 P10 C116 C117 87.0(2) .
C85 P10 C116 C117 -21.3(3) .
Cu5 P10 C116 C117 -139.1(2) .
C121 C116 C117 C118 0.2(4) .
P10 C116 C117 C118 179.1(2) .
C116 C117 C118 C119 0.0(5) .
C117 C118 C119 C120 0.2(5) .
C118 C119 C120 C121 -0.6(5) .
C119 C120 C121 C116 0.8(4) .
C117 C116 C121 C120 -0.6(4) .
P10 C116 C121 C120 -179.5(2) .
C137 P12 C122 P11 -179.64(11) .
C123 P12 C122 P11 69.76(13) .
Cu5 P12 C122 P11 -53.10(12) .
C131 P11 C122 P12 -96.46(13) .
C125 P11 C122 P12 155.65(12) .
Cu4 P11 C122 P12 29.43(13) .
C137 P12 C123 C124 -50.52(19) .
C122 P12 C123 C124 59.07(18) .
Cu5 P12 C123 C124 179.18(14) .
P12 C123 C124 C124 -167.57(19) 2_776
C131 P11 C125 C126 21.4(3) .
C122 P11 C125 C126 130.2(3) .
Cu4 P11 C125 C126 -106.3(3) .
C131 P11 C125 C130 -166.1(2) .
C122 P11 C125 C130 -57.3(2) .
Cu4 P11 C125 C130 66.2(2) .
C130 C125 C126 C127 -0.1(6) .
P11 C125 C126 C127 172.5(4) .
C125 C126 C127 C128 1.4(7) .
C126 C127 C128 C129 -1.8(7) .
C127 C128 C129 C130 1.0(6) .
C126 C125 C130 C129 -0.6(4) .
P11 C125 C130 C129 -173.3(2) .
C128 C129 C130 C125 0.2(5) .
C125 P11 C131 C136 -111.3(2) .
C122 P11 C131 C136 140.7(2) .
Cu4 P11 C131 C136 16.9(2) .
C125 P11 C131 C132 67.9(2) .
C122 P11 C131 C132 -40.0(2) .
Cu4 P11 C131 C132 -163.83(17) .
C136 C131 C132 C133 -1.4(4) .
P11 C131 C132 C133 179.31(19) .
C131 C132 C133 C134 0.2(4) .
C132 C133 C134 C135 1.0(4) .
C133 C134 C135 C136 -0.9(5) .
C132 C131 C136 C135 1.5(4) .
P11 C131 C136 C135 -179.2(2) .
C134 C135 C136 C131 -0.4(5) .
C122 P12 C137 C142 -25.8(3) .
C123 P12 C137 C142 83.6(2) .
Cu5 P12 C137 C142 -147.8(2) .
C122 P12 C137 C138 151.8(2) .
C123 P12 C137 C138 -98.8(2) .
Cu5 P12 C137 C138 29.8(2) .
C142 C137 C138 C139 -0.5(4) .
P12 C137 C138 C139 -178.2(2) .
C137 C138 C139 C140 1.1(5) .
C138 C139 C140 C141 -1.1(6) .
C139 C140 C141 C142 0.5(6) .
C138 C137 C142 C141 -0.1(4) .
P12 C137 C142 C141 177.5(2) .
C140 C141 C142 C137 0.1(5) .
N3 C143 C144 C145 68.5(3) .
C148 C143 C144 C145 -52.1(3) .
C143 C144 C145 C146 53.6(4) .
C144 C145 C146 C147 -55.2(4) .
C145 C146 C147 C148 55.6(4) .
C146 C147 C148 C143 -54.1(4) .
N3 C143 C148 C147 -68.7(3) .
C144 C143 C148 C147 52.2(3) .
C154 C149 C150 C151 -51.6(7) .
N4 C149 C150 C151 179.3(5) .
C149 C150 C151 C152 54.3(8) .
C150 C151 C152 C153 -61.6(8) .
C151 C152 C153 C154 60.5(8) .
N4 C149 C154 C153 -177.5(5) .
C150 C149 C154 C153 52.8(8) .
C152 C153 C154 C149 -53.7(8) .
